data_4330394
loop_
_publ_author_name
'Robert Tuba'
'Edward N. Brothers'
'Joseph H. Reibenspies'
'Hassan S. Bazzi'
'John A. Gladysz'

_publ_section_title
;
 Crystal Structure and Computational Investigation of an Analogue of
 Grubbs' Second Generation Catalyst with a Fluorous Phosphine
;
_journal_name_full 'Inorganic Chemistry'
_journal_page_first 9943
_journal_page_last 9949
_journal_paper_doi 10.1021/ic301434g
_journal_volume 51
_journal_year 2012
_chemical_formula_sum 'C58 H44 Cl2 F51 N2 P Ru'
_chemical_formula_weight 1940.89
_chemical_name_systematic
;
 ?
;
_space_group_IT_number 14
_symmetry_cell_setting monoclinic
_symmetry_space_group_name_Hall '-P 2yn'
_symmetry_space_group_name_H-M 'P 1 21/n 1'
_atom_sites_solution_hydrogens geom
_atom_sites_solution_primary direct
_atom_sites_solution_secondary difmap
_audit_creation_method SHELXL-97
_cell_angle_alpha 90.00
_cell_angle_beta 98.797(7)
_cell_angle_gamma 90.00
_cell_formula_units_Z 4
_cell_length_a 13.5824(14)
_cell_length_b 13.5779(14)
_cell_length_c 40.186(4)
_cell_measurement_reflns_used 9919
_cell_measurement_temperature 110(2)
_cell_measurement_theta_max 44.38
_cell_measurement_theta_min 3.31
_cell_volume 7323.9(13)
_computing_cell_refinement 'Bruker FRAMBO'
_computing_data_collection 'Bruker FRAMBO'
_computing_data_reduction 'Bruker SAINT'
_computing_molecular_graphics 'Bruker SHELXTL'
_computing_publication_material 'Bruker SHELXTL'
_computing_structure_refinement 'SHELXL-97 (Sheldrick, 2008)'
_computing_structure_solution 'SHELXS-97 (Sheldrick, 2008)'
_diffrn_ambient_temperature 110(2)
_diffrn_measured_fraction_theta_full 0.994
_diffrn_measured_fraction_theta_max 0.994
_diffrn_measurement_device_type 'MWPC area detector'
_diffrn_measurement_method '\f and \w scans'
_diffrn_radiation_monochromator graphite
_diffrn_radiation_source 'fine-focus sealed tube'
_diffrn_radiation_type CuK\a
_diffrn_radiation_wavelength 1.54178
_diffrn_reflns_av_R_equivalents 0.1063
_diffrn_reflns_av_sigmaI/netI 0.0636
_diffrn_reflns_limit_h_max 15
_diffrn_reflns_limit_h_min -15
_diffrn_reflns_limit_k_max 15
_diffrn_reflns_limit_k_min -14
_diffrn_reflns_limit_l_max 45
_diffrn_reflns_limit_l_min -45
_diffrn_reflns_number 158644
_diffrn_reflns_theta_full 60.00
_diffrn_reflns_theta_max 60.00
_diffrn_reflns_theta_min 2.22
_exptl_absorpt_coefficient_mu 4.197
_exptl_absorpt_correction_T_max 0.9475
_exptl_absorpt_correction_T_min 0.6135
_exptl_absorpt_correction_type multi-scan
_exptl_absorpt_process_details sadabs
_exptl_crystal_colour 'pale_red  '
_exptl_crystal_density_diffrn 1.760
_exptl_crystal_description plate
_exptl_crystal_F_000 3832
_exptl_crystal_size_max 0.13
_exptl_crystal_size_mid 0.06
_exptl_crystal_size_min 0.01
_refine_diff_density_max 0.658
_refine_diff_density_min -0.661
_refine_diff_density_rms 0.098
_refine_ls_extinction_coef 0.00101(6)
_refine_ls_extinction_expression Fc^*^=kFc[1+0.001xFc^2^\l^3^/sin(2\q)]^-1/4^
_refine_ls_extinction_method SHELXL
_refine_ls_goodness_of_fit_ref 1.005
_refine_ls_hydrogen_treatment constr
_refine_ls_matrix_type full
_refine_ls_number_parameters 1525
_refine_ls_number_reflns 10815
_refine_ls_number_restraints 1905
_refine_ls_restrained_S_all 1.028
_refine_ls_R_factor_all 0.0819
_refine_ls_R_factor_gt 0.0563
_refine_ls_shift/su_max 0.046
_refine_ls_shift/su_mean 0.002
_refine_ls_structure_factor_coef Fsqd
_refine_ls_weighting_details 'calc w=1/[\s^2^(Fo^2^)+(0.0900P)^2^+0.0000P] where P=(Fo^2^+2Fc^2^)/3'
_refine_ls_weighting_scheme calc
_refine_ls_wR_factor_gt 0.1384
_refine_ls_wR_factor_ref 0.1460
_reflns_number_gt 7056
_reflns_number_total 10815
_reflns_threshold_expression >2sigma(I)
_cod_data_source_file ic301434g_si_002.cif
_cod_data_source_block jgrt
_cod_original_cell_volume 7324.0(13)
_cod_database_code 4330394

loop_
_symmetry_equiv_pos_as_xyz
'x, y, z'
'-x+1/2, y+1/2, -z+1/2'
'-x, -y, -z'
'x-1/2, -y-1/2, z-1/2'

loop_
_atom_site_label
_atom_site_type_symbol
_atom_site_fract_x
_atom_site_fract_y
_atom_site_fract_z
_atom_site_U_iso_or_equiv
_atom_site_adp_type
_atom_site_occupancy
_atom_site_symmetry_multiplicity
_atom_site_calc_flag
_atom_site_refinement_flags
_atom_site_disorder_assembly
_atom_site_disorder_group
Ru1 Ru 0.50989(3) 0.42892(3) 0.754318(11) 0.03496(16) Uani 1 1 d . A .
Cl1 Cl 0.37933(10) 0.31250(10) 0.75586(4) 0.0510(4) Uani 1 1 d . . .
Cl2 Cl 0.65780(9) 0.52691(10) 0.76704(3) 0.0405(3) Uani 1 1 d . . .
P1 P 0.60841(10) 0.28832(10) 0.74764(4) 0.0391(4) Uani 1 1 d . . .
N1 N 0.4205(3) 0.5560(3) 0.80405(11) 0.0377(11) Uani 1 1 d . A .
N2 N 0.3860(3) 0.6194(3) 0.75404(11) 0.0390(11) Uani 1 1 d . A .
C1 C 0.5060(4) 0.4649(4) 0.71075(13) 0.0401(14) Uani 1 1 d . . .
H1A H 0.5484 0.5194 0.7086 0.048 Uiso 1 1 calc R A .
C2 C 0.4539(4) 0.4314(4) 0.67752(14) 0.0441(14) Uani 1 1 d . A .
C3 C 0.3712(4) 0.3689(4) 0.67317(17) 0.0555(17) Uani 1 1 d . . .
H3A H 0.3431 0.3474 0.6922 0.067 Uiso 1 1 calc R A .
C4 C 0.3291(5) 0.3374(5) 0.64046(19) 0.066(2) Uani 1 1 d . A .
H4A H 0.2727 0.2951 0.6375 0.080 Uiso 1 1 calc R . .
C5 C 0.3702(6) 0.3684(5) 0.61280(19) 0.078(2) Uani 1 1 d . . .
H5A H 0.3425 0.3461 0.5910 0.094 Uiso 1 1 calc R A .
C6 C 0.4501(6) 0.4307(5) 0.61650(16) 0.067(2) Uani 1 1 d . A .
H6A H 0.4770 0.4523 0.5973 0.081 Uiso 1 1 calc R . .
C7 C 0.4921(5) 0.4627(4) 0.64847(14) 0.0503(16) Uani 1 1 d . . .
H7A H 0.5474 0.5063 0.6508 0.060 Uiso 1 1 calc R A .
C8 C 0.4291(4) 0.5421(4) 0.77127(14) 0.0375(13) Uani 1 1 d . . .
C9 C 0.3611(4) 0.6444(4) 0.80979(15) 0.0479(15) Uani 1 1 d . . .
H9A H 0.3954 0.6849 0.8286 0.057 Uiso 1 1 calc R A .
H9B H 0.2942 0.6261 0.8146 0.057 Uiso 1 1 calc R . .
C10 C 0.3547(4) 0.6983(4) 0.77633(14) 0.0474(15) Uani 1 1 d . A .
H10A H 0.2860 0.7211 0.7682 0.057 Uiso 1 1 calc R . .
H10B H 0.4007 0.7553 0.7780 0.057 Uiso 1 1 calc R . .
C11 C 0.4416(4) 0.4842(4) 0.83042(13) 0.0402(14) Uani 1 1 d . . .
C12 C 0.3674(4) 0.4150(4) 0.83529(15) 0.0492(15) Uani 1 1 d . A .
C13 C 0.3874(5) 0.3484(5) 0.86137(17) 0.0604(18) Uani 1 1 d . . .
H13A H 0.3388 0.3002 0.8643 0.072 Uiso 1 1 calc R A .
C14 C 0.4774(5) 0.3500(5) 0.88358(16) 0.0575(17) Uani 1 1 d . A .
C15 C 0.5470(4) 0.4210(4) 0.87920(15) 0.0518(15) Uani 1 1 d . . .
H15A H 0.6077 0.4232 0.8945 0.062 Uiso 1 1 calc R A .
C16 C 0.5312(4) 0.4901(4) 0.85283(15) 0.0446(14) Uani 1 1 d . A .
C17 C 0.2657(4) 0.4160(5) 0.81403(16) 0.0555(16) Uani 1 1 d . . .
H17A H 0.2634 0.4673 0.7968 0.083 Uiso 1 1 calc R A .
H17B H 0.2150 0.4295 0.8284 0.083 Uiso 1 1 calc R . .
H17C H 0.2526 0.3517 0.8031 0.083 Uiso 1 1 calc R . .
C18 C 0.4973(5) 0.2761(5) 0.91227(19) 0.080(2) Uani 1 1 d . . .
H18A H 0.5620 0.2902 0.9258 0.120 Uiso 1 1 calc R A .
H18B H 0.4978 0.2094 0.9030 0.120 Uiso 1 1 calc R . .
H18C H 0.4448 0.2812 0.9264 0.120 Uiso 1 1 calc R . .
C19 C 0.6073(4) 0.5682(4) 0.85019(15) 0.0481(15) Uani 1 1 d . . .
H19A H 0.5840 0.6111 0.8310 0.072 Uiso 1 1 calc R A .
H19B H 0.6704 0.5373 0.8470 0.072 Uiso 1 1 calc R . .
H19C H 0.6175 0.6074 0.8709 0.072 Uiso 1 1 calc R . .
C20 C 0.3632(4) 0.6312(4) 0.71809(14) 0.0389(13) Uani 1 1 d . . .
C21 C 0.2759(4) 0.5875(4) 0.70118(15) 0.0410(14) Uani 1 1 d . A .
C22 C 0.2536(4) 0.5998(4) 0.66651(15) 0.0460(15) Uani 1 1 d . . .
H22A H 0.1944 0.5710 0.6548 0.055 Uiso 1 1 calc R A .
C23 C 0.3147(4) 0.6524(4) 0.64841(15) 0.0467(15) Uani 1 1 d . A .
C24 C 0.3995(4) 0.6969(4) 0.66592(15) 0.0455(14) Uani 1 1 d . . .
H24A H 0.4410 0.7348 0.6538 0.055 Uiso 1 1 calc R A .
C25 C 0.4251(4) 0.6872(4) 0.70060(14) 0.0416(14) Uani 1 1 d . A .
C26 C 0.2089(4) 0.5293(4) 0.72052(15) 0.0521(16) Uani 1 1 d . . .
H26A H 0.1532 0.5020 0.7048 0.078 Uiso 1 1 calc R A .
H26B H 0.1831 0.5725 0.7367 0.078 Uiso 1 1 calc R . .
H26C H 0.2469 0.4754 0.7326 0.078 Uiso 1 1 calc R . .
C27 C 0.2906(4) 0.6616(5) 0.61054(14) 0.0569(17) Uani 1 1 d . . .
H27A H 0.3429 0.6998 0.6021 0.085 Uiso 1 1 calc R A .
H27B H 0.2264 0.6952 0.6045 0.085 Uiso 1 1 calc R . .
H27C H 0.2868 0.5959 0.6004 0.085 Uiso 1 1 calc R . .
C28 C 0.5165(4) 0.7368(4) 0.71906(15) 0.0467(15) Uani 1 1 d . . .
H28A H 0.5227 0.7218 0.7431 0.070 Uiso 1 1 calc R A .
H28B H 0.5107 0.8082 0.7158 0.070 Uiso 1 1 calc R . .
H28C H 0.5756 0.7128 0.7103 0.070 Uiso 1 1 calc R . .
F1_1 F 0.8853(2) 0.4309(2) 0.70826(7) 0.0531(8) Uani 1 1 d DU . .
F2_1 F 0.8852(2) 0.2730(2) 0.69954(7) 0.0499(8) Uani 1 1 d DU . .
F3_1 F 0.7697(2) 0.4490(2) 0.64285(8) 0.0515(8) Uani 1 1 d DU A .
F4_1 F 0.7955(2) 0.2917(2) 0.63664(7) 0.0502(8) Uani 1 1 d DU A .
F5_1 F 0.9573(2) 0.4919(2) 0.64943(8) 0.0532(8) Uani 1 1 d DU . .
F6_1 F 1.0053(2) 0.3412(2) 0.66012(8) 0.0540(9) Uani 1 1 d DU . .
F7_1 F 0.8555(2) 0.4174(3) 0.58622(8) 0.0618(9) Uani 1 1 d DU A .
F8_1 F 0.9403(3) 0.2818(2) 0.59876(8) 0.0651(10) Uani 1 1 d DU A .
F9_1 F 1.0135(2) 0.5225(2) 0.58692(9) 0.0607(9) Uani 1 1 d DU . .
F10_1 F 1.1102(2) 0.4142(3) 0.61499(8) 0.0610(9) Uani 1 1 d DU . .
F11_1 F 0.9674(2) 0.3693(3) 0.53694(8) 0.0715(10) Uani 1 1 d DU A .
F12_1 F 1.0950(3) 0.2926(3) 0.56466(9) 0.0743(11) Uani 1 1 d DU A .
F13_1 F 1.0750(2) 0.5233(3) 0.52656(9) 0.0680(10) Uani 1 1 d DU . .
F14_1 F 1.2002(2) 0.4736(3) 0.56257(9) 0.0713(10) Uani 1 1 d DU . .
F15_1 F 1.2337(3) 0.3244(3) 0.52473(10) 0.0960(13) Uani 1 1 d DU A .
F16_1 F 1.2119(3) 0.4538(3) 0.49437(11) 0.1046(14) Uani 1 1 d DU A .
F17_1 F 1.0969(3) 0.3462(3) 0.49085(10) 0.0971(13) Uani 1 1 d DU A .
C1_1 C 0.7322(4) 0.3061(4) 0.73631(12) 0.0392(12) Uani 1 1 d DU A .
H1B_1 H 0.7709 0.3504 0.7530 0.047 Uiso 1 1 calc R . .
H1C_1 H 0.7671 0.2419 0.7374 0.047 Uiso 1 1 calc R . .
C2_1 C 0.7299(3) 0.3501(4) 0.70095(11) 0.0418(11) Uani 1 1 d DU . .
H2A_1 H 0.6870 0.3087 0.6844 0.050 Uiso 1 1 calc R A .
H2B_1 H 0.7001 0.4168 0.7004 0.050 Uiso 1 1 calc R . .
C3_1 C 0.8318(3) 0.3569(3) 0.69105(10) 0.0412(10) Uani 1 1 d DU A .
C4_1 C 0.8327(3) 0.3738(3) 0.65338(10) 0.0420(10) Uani 1 1 d DU . .
C5_1 C 0.9339(3) 0.3973(3) 0.64225(11) 0.0445(10) Uani 1 1 d DU A .
C6_1 C 0.9389(3) 0.3808(3) 0.60465(11) 0.0495(10) Uani 1 1 d DU . .
C7_1 C 1.0290(3) 0.4258(4) 0.59115(11) 0.0509(10) Uani 1 1 d DU A .
C8_1 C 1.0536(4) 0.3825(4) 0.55810(12) 0.0574(11) Uani 1 1 d DU . .
C9_1 C 1.1228(4) 0.4427(4) 0.53952(13) 0.0634(12) Uani 1 1 d DU A .
C10_1 C 1.1667(4) 0.3929(4) 0.51159(15) 0.0787(14) Uani 1 1 d DU . .
F1_2 F 0.7946(9) 0.1332(9) 0.8309(3) 0.049(3) Uani 0.555(10) 1 d PDU A -1
F2_2 F 0.6620(7) 0.1604(10) 0.8542(3) 0.046(2) Uani 0.555(10) 1 d PDU A -1
F3_2 F 0.7569(11) 0.3362(7) 0.8814(3) 0.054(3) Uani 0.555(10) 1 d PDU A -1
F4_2 F 0.8898(8) 0.2841(11) 0.8619(3) 0.054(3) Uani 0.555(10) 1 d PDU A -1
F5_2 F 0.8498(8) 0.0972(6) 0.8947(2) 0.083(3) Uani 0.555(10) 1 d PDU A -1
F6_2 F 0.7505(6) 0.1853(8) 0.9204(2) 0.057(2) Uani 0.555(10) 1 d PDU A -1
F7_2 F 0.9129(8) 0.3214(6) 0.9339(2) 0.082(3) Uani 0.555(10) 1 d PDU A -1
F8_2 F 1.0046(6) 0.2069(10) 0.9161(2) 0.111(3) Uani 0.555(10) 1 d PDU A -1
F9_2 F 0.8976(6) 0.0796(5) 0.9611(2) 0.077(2) Uani 0.555(10) 1 d PDU A -1
F10_2 F 0.8678(5) 0.2202(7) 0.98243(19) 0.067(2) Uani 0.555(10) 1 d PDU A -1
F11_2 F 1.0822(5) 0.0897(6) 0.97682(16) 0.073(2) Uani 0.555(10) 1 d PDU A -1
F12_2 F 1.0850(4) 0.2504(6) 0.97658(16) 0.063(2) Uani 0.555(10) 1 d PDU A -1
F13_2 F 0.9794(6) 0.1004(6) 1.0312(2) 0.080(2) Uani 0.555(10) 1 d PDU A -1
F14_2 F 1.0064(6) 0.2576(6) 1.03292(19) 0.096(3) Uani 0.555(10) 1 d PDU A -1
F15_2 F 1.1696(6) 0.0610(6) 1.0412(2) 0.095(3) Uani 0.555(10) 1 d PDU A -1
F16_2 F 1.2087(5) 0.2112(7) 1.0354(2) 0.085(3) Uani 0.555(10) 1 d PDU A -1
F17_2 F 1.1365(6) 0.1713(8) 1.07674(16) 0.088(3) Uani 0.555(10) 1 d PDU A -1
C1_2 C 0.6414(14) 0.2171(15) 0.7836(3) 0.035(3) Uani 0.555(10) 1 d PDU A -1
H1D_2 H 0.5801 0.1896 0.7905 0.042 Uiso 0.555(10) 1 calc PR A -1
H1E_2 H 0.6827 0.1612 0.7781 0.042 Uiso 0.555(10) 1 calc PR A -1
C2_2 C 0.6993(13) 0.2736(11) 0.8136(3) 0.039(2) Uani 0.555(10) 1 d PDU A -1
H2C_2 H 0.7557 0.3090 0.8061 0.047 Uiso 0.555(10) 1 calc PR A -1
H2D_2 H 0.6548 0.3231 0.8216 0.047 Uiso 0.555(10) 1 calc PR A -1
C3_2 C 0.7385(7) 0.2063(8) 0.8421(2) 0.042(2) Uani 0.555(10) 1 d PDU A -1
C4_2 C 0.8040(7) 0.2544(6) 0.87223(19) 0.0480(18) Uani 0.555(10) 1 d PDU A -1
C5_2 C 0.8301(6) 0.1897(6) 0.90385(17) 0.0607(18) Uani 0.555(10) 1 d PDU A -1
C6_2 C 0.9195(5) 0.2231(6) 0.92958(16) 0.0757(19) Uani 0.555(10) 1 d PDU A -1
C7_2 C 0.9301(5) 0.1728(6) 0.96423(17) 0.0702(19) Uani 0.555(10) 1 d PDU A -1
C8_2 C 1.0343(5) 0.1712(6) 0.98514(17) 0.0675(19) Uani 0.555(10) 1 d PDU A -1
C9_2 C 1.0401(5) 0.1701(6) 1.02328(16) 0.071(2) Uani 0.555(10) 1 d PDU A -1
C10_2 C 1.1406(6) 0.1554(7) 1.0445(2) 0.078(2) Uani 0.555(10) 1 d PDU A -1
F1_3 F 0.7744(12) 0.1259(13) 0.8364(4) 0.060(4) Uani 0.445(10) 1 d PDU A -2
F2_3 F 0.6517(9) 0.1742(14) 0.8618(4) 0.056(4) Uani 0.445(10) 1 d PDU A -2
F3_3 F 0.7739(14) 0.3477(9) 0.8806(4) 0.055(3) Uani 0.445(10) 1 d PDU A -2
F4_3 F 0.8930(10) 0.2632(14) 0.8630(3) 0.059(3) Uani 0.445(10) 1 d PDU A -2
F5_3 F 0.8288(10) 0.1041(7) 0.9040(3) 0.082(3) Uani 0.445(10) 1 d PDU A -2
F6_3 F 0.7482(7) 0.2188(11) 0.9263(3) 0.066(3) Uani 0.445(10) 1 d PDU A -2
F7_3 F 0.9369(9) 0.3287(7) 0.9279(3) 0.079(3) Uani 0.445(10) 1 d PDU A -2
F8_3 F 0.9972(8) 0.1808(10) 0.9208(3) 0.096(3) Uani 0.445(10) 1 d PDU A -2
F9_3 F 0.9055(8) 0.1172(8) 0.9736(3) 0.096(3) Uani 0.445(10) 1 d PDU A -2
F10_3 F 0.8579(7) 0.2663(10) 0.9821(3) 0.095(4) Uani 0.445(10) 1 d PDU A -2
F11_3 F 1.0958(6) 0.1694(11) 0.9851(2) 0.112(4) Uani 0.445(10) 1 d PDU A -2
F12_3 F 1.0580(7) 0.3250(9) 0.9869(2) 0.099(4) Uani 0.445(10) 1 d PDU A -2
F13_3 F 0.9696(8) 0.1512(10) 1.0371(3) 0.113(4) Uani 0.445(10) 1 d PDU A -2
F14_3 F 0.9867(9) 0.3090(10) 1.0412(3) 0.130(4) Uani 0.445(10) 1 d PDU A -2
F15_3 F 1.1631(8) 0.1241(10) 1.0508(3) 0.126(4) Uani 0.445(10) 1 d PDU A -2
F16_3 F 1.1920(8) 0.2777(12) 1.0467(3) 0.122(4) Uani 0.445(10) 1 d PDU A -2
F17_3 F 1.1166(8) 0.2269(10) 1.0858(2) 0.103(4) Uani 0.445(10) 1 d PDU A -2
C1_3 C 0.631(2) 0.214(2) 0.7888(4) 0.046(4) Uani 0.445(10) 1 d PDU A -2
H1F_3 H 0.5658 0.1964 0.7954 0.055 Uiso 0.445(10) 1 calc PR A -2
H1G_3 H 0.6664 0.1527 0.7851 0.055 Uiso 0.445(10) 1 calc PR A -2
C2_3 C 0.6921(18) 0.2724(15) 0.8177(4) 0.047(3) Uani 0.445(10) 1 d PDU A -2
H2E_3 H 0.7495 0.3037 0.8094 0.056 Uiso 0.445(10) 1 calc PR A -2
H2F_3 H 0.6502 0.3253 0.8251 0.056 Uiso 0.445(10) 1 calc PR A -2
C3_3 C 0.7296(9) 0.2077(11) 0.8472(2) 0.050(3) Uani 0.445(10) 1 d PDU A -2
C4_3 C 0.8050(9) 0.2550(9) 0.8749(2) 0.055(2) Uani 0.445(10) 1 d PDU A -2
C5_3 C 0.8248(7) 0.2020(8) 0.9092(2) 0.066(2) Uani 0.445(10) 1 d PDU A -2
C6_3 C 0.9219(7) 0.2318(7) 0.93209(19) 0.080(2) Uani 0.445(10) 1 d PDU A -2
C7_3 C 0.9287(6) 0.2121(8) 0.97008(19) 0.083(2) Uani 0.445(10) 1 d PDU A -2
C8_3 C 1.0272(6) 0.2333(9) 0.99313(19) 0.084(3) Uani 0.445(10) 1 d PDU A -2
C9_3 C 1.0280(6) 0.2254(9) 1.0310(2) 0.092(3) Uani 0.445(10) 1 d PDU A -2
C10_3 C 1.1263(7) 0.2156(10) 1.0538(2) 0.097(3) Uani 0.445(10) 1 d PDU A -2
F1_4 F 0.4901(10) -0.0097(12) 0.7001(3) 0.052(3) Uani 0.515(3) 1 d PDU A -1
F2_4 F 0.6096(10) -0.0222(9) 0.6696(3) 0.058(3) Uani 0.515(3) 1 d PDU A -1
F3_4 F 0.3960(7) 0.1245(10) 0.6622(3) 0.052(3) Uani 0.515(3) 1 d PDU A -1
F4_4 F 0.5243(7) 0.1591(6) 0.6372(3) 0.054(3) Uani 0.515(3) 1 d PDU A -1
F5_4 F 0.4142(9) -0.0735(6) 0.6361(3) 0.056(3) Uani 0.515(3) 1 d PDU A -1
F6_4 F 0.5095(5) -0.0054(8) 0.6036(2) 0.058(2) Uani 0.515(3) 1 d PDU A -1
F7_4 F 0.3553(5) 0.1434(4) 0.59115(18) 0.0606(19) Uani 0.515(3) 1 d PDU A -1
F8_4 F 0.2635(5) 0.0404(5) 0.61527(17) 0.0581(19) Uani 0.515(3) 1 d PDU A -1
F9_4 F 0.3817(5) 0.0157(5) 0.54481(15) 0.070(2) Uani 0.515(3) 1 d PDU A -1
F10_4 F 0.3287(5) -0.1066(4) 0.57178(19) 0.062(2) Uani 0.515(3) 1 d PDU A -1
F11_4 F 0.1879(6) 0.1016(4) 0.54712(18) 0.086(2) Uani 0.515(3) 1 d PDU A -1
F12_4 F 0.1469(4) -0.0445(5) 0.56231(16) 0.076(2) Uani 0.515(3) 1 d PDU A -1
F13_4 F 0.2363(5) -0.1131(5) 0.50643(17) 0.091(2) Uani 0.515(3) 1 d PDU A -1
F14_4 F 0.2385(6) 0.0397(6) 0.49142(18) 0.114(3) Uani 0.515(3) 1 d PDU A -1
F15_4 F 0.0419(6) -0.1100(6) 0.5042(2) 0.116(3) Uani 0.515(3) 1 d PDU A -1
F16_4 F 0.0365(6) 0.0459(6) 0.4956(2) 0.131(3) Uani 0.515(3) 1 d PDU A -1
F17_4 F 0.0828(7) -0.0487(7) 0.45890(16) 0.125(3) Uani 0.515(3) 1 d PDU A -1
C1_4 C 0.544(2) 0.200(3) 0.7159(14) 0.046(3) Uani 0.515(3) 1 d PDU A -1
H1H_4 H 0.4898 0.1686 0.7257 0.056 Uiso 0.515(3) 1 calc PR A -1
H1I_4 H 0.5135 0.2386 0.6961 0.056 Uiso 0.515(3) 1 calc PR A -1
C2_4 C 0.6074(12) 0.1182(10) 0.7033(3) 0.047(3) Uani 0.515(3) 1 d PDU A -1
H2G_4 H 0.6563 0.1484 0.6905 0.057 Uiso 0.515(3) 1 calc PR A -1
H2H_4 H 0.6451 0.0839 0.7230 0.057 Uiso 0.515(3) 1 calc PR A -1
C3_4 C 0.5470(7) 0.0438(8) 0.68134(19) 0.049(2) Uani 0.515(3) 1 d PDU A -1
C4_4 C 0.4770(6) 0.0849(7) 0.65101(18) 0.0486(18) Uani 0.515(3) 1 d PDU A -1
C5_4 C 0.4370(5) 0.0127(6) 0.62244(17) 0.0501(18) Uani 0.515(3) 1 d PDU A -1
C6_4 C 0.3438(5) 0.0475(5) 0.59859(15) 0.0528(17) Uani 0.515(3) 1 d PDU A -1
C7_4 C 0.3168(5) -0.0090(5) 0.56524(15) 0.0585(16) Uani 0.515(3) 1 d PDU A -1
C8_4 C 0.2112(5) 0.0054(5) 0.54602(17) 0.0699(18) Uani 0.515(3) 1 d PDU A -1
C9_4 C 0.1930(5) -0.0264(5) 0.50922(16) 0.0858(19) Uani 0.515(3) 1 d PDU A -1
C10_4 C 0.0870(6) -0.0327(6) 0.4915(2) 0.100(2) Uani 0.515(3) 1 d PDU A -1
F1_5 F 0.4718(10) -0.0037(13) 0.7013(3) 0.047(3) Uani 0.485(3) 1 d PDU A -2
F2_5 F 0.6059(10) -0.0386(10) 0.6797(3) 0.050(3) Uani 0.485(3) 1 d PDU A -2
F3_5 F 0.4138(7) 0.1305(10) 0.6579(3) 0.050(3) Uani 0.485(3) 1 d PDU A -2
F4_5 F 0.5614(7) 0.1500(7) 0.6432(3) 0.054(3) Uani 0.485(3) 1 d PDU A -2
F5_5 F 0.4290(9) -0.0711(7) 0.6338(3) 0.052(3) Uani 0.485(3) 1 d PDU A -2
F6_5 F 0.5518(5) -0.0148(8) 0.6104(2) 0.055(2) Uani 0.485(3) 1 d PDU A -2
F7_5 F 0.4194(6) 0.1486(4) 0.58866(18) 0.062(2) Uani 0.485(3) 1 d PDU A -2
F8_5 F 0.3018(5) 0.0537(6) 0.60303(18) 0.0545(19) Uani 0.485(3) 1 d PDU A -2
F9_5 F 0.4703(5) 0.0160(5) 0.54715(16) 0.068(2) Uani 0.485(3) 1 d PDU A -2
F10_5 F 0.3798(6) -0.0976(4) 0.56529(19) 0.060(2) Uani 0.485(3) 1 d PDU A -2
F11_5 F 0.2816(6) 0.1262(5) 0.53490(18) 0.088(2) Uani 0.485(3) 1 d PDU A -2
F12_5 F 0.2158(5) -0.0179(6) 0.53969(19) 0.084(2) Uani 0.485(3) 1 d PDU A -2
F13_5 F 0.3497(6) -0.0823(5) 0.49457(16) 0.079(2) Uani 0.485(3) 1 d PDU A -2
F14_5 F 0.3759(6) 0.0719(5) 0.48705(19) 0.099(2) Uani 0.485(3) 1 d PDU A -2
F15_5 F 0.1555(7) -0.0615(7) 0.4733(2) 0.133(3) Uani 0.485(3) 1 d PDU A -2
F16_5 F 0.1694(7) 0.0940(7) 0.4716(2) 0.138(3) Uani 0.485(3) 1 d PDU A -2
F17_5 F 0.2432(7) 0.0042(8) 0.43919(16) 0.132(3) Uani 0.485(3) 1 d PDU A -2
C1_5 C 0.547(2) 0.200(3) 0.7176(14) 0.042(3) Uani 0.485(3) 1 d PDU A -2
H1L_5 H 0.4852 0.1791 0.7254 0.050 Uiso 0.485(3) 1 calc PR A -2
H1M_5 H 0.5281 0.2352 0.6959 0.050 Uiso 0.485(3) 1 calc PR A -2
C2_5 C 0.6057(12) 0.1076(11) 0.7106(3) 0.042(3) Uani 0.485(3) 1 d PDU A -2
H2K_5 H 0.6660 0.1276 0.7013 0.051 Uiso 0.485(3) 1 calc PR A -2
H2L_5 H 0.6276 0.0732 0.7322 0.051 Uiso 0.485(3) 1 calc PR A -2
C3_5 C 0.5463(7) 0.0375(8) 0.68656(19) 0.043(2) Uani 0.485(3) 1 d PDU A -2
C4_5 C 0.4980(6) 0.0820(7) 0.65297(18) 0.0452(18) Uani 0.485(3) 1 d PDU A -2
C5_5 C 0.4686(5) 0.0115(6) 0.62296(17) 0.0473(18) Uani 0.485(3) 1 d PDU A -2
C6_5 C 0.3943(5) 0.0540(5) 0.59371(15) 0.0511(17) Uani 0.485(3) 1 d PDU A -2
C7_5 C 0.3859(5) 0.0004(5) 0.55963(15) 0.0571(17) Uani 0.485(3) 1 d PDU A -2
C8_5 C 0.2980(5) 0.0286(5) 0.53261(16) 0.0689(18) Uani 0.485(3) 1 d PDU A -2
C9_5 C 0.3094(6) 0.0064(5) 0.49627(16) 0.083(2) Uani 0.485(3) 1 d PDU A -2
C10_5 C 0.2186(6) 0.0131(7) 0.46965(19) 0.107(2) Uani 0.485(3) 1 d PDU A -2

loop_
_atom_site_aniso_label
_atom_site_aniso_U_11
_atom_site_aniso_U_22
_atom_site_aniso_U_33
_atom_site_aniso_U_23
_atom_site_aniso_U_13
_atom_site_aniso_U_12
Ru1 0.0287(2) 0.0308(3) 0.0450(3) -0.0011(2) 0.00450(18) -0.00043(18)
Cl1 0.0380(8) 0.0390(8) 0.0773(11) -0.0055(7) 0.0129(7) -0.0089(6)
Cl2 0.0319(7) 0.0361(8) 0.0529(9) -0.0031(6) 0.0046(6) -0.0037(5)
P1 0.0328(8) 0.0326(8) 0.0510(9) -0.0010(6) 0.0038(7) 0.0011(6)
N1 0.033(2) 0.038(3) 0.042(3) 0.001(2) 0.007(2) 0.0003(19)
N2 0.039(3) 0.036(3) 0.042(3) -0.003(2) 0.007(2) 0.000(2)
C1 0.038(3) 0.040(3) 0.042(3) -0.004(2) 0.003(3) 0.005(2)
C2 0.037(3) 0.039(3) 0.055(4) -0.008(3) 0.003(3) 0.012(3)
C3 0.043(4) 0.046(4) 0.072(5) -0.003(3) -0.010(3) 0.013(3)
C4 0.063(4) 0.047(4) 0.076(5) -0.014(4) -0.032(4) 0.016(3)
C5 0.107(7) 0.056(5) 0.059(5) -0.019(4) -0.027(5) 0.036(5)
C6 0.094(6) 0.056(5) 0.047(4) -0.007(3) -0.003(4) 0.028(4)
C7 0.056(4) 0.051(4) 0.042(4) -0.005(3) 0.002(3) 0.017(3)
C8 0.022(3) 0.040(4) 0.048(4) 0.005(3) -0.001(3) -0.007(2)
C9 0.047(3) 0.040(4) 0.059(4) -0.007(3) 0.015(3) 0.013(3)
C10 0.047(4) 0.046(4) 0.051(4) -0.011(3) 0.012(3) 0.011(3)
C11 0.036(3) 0.043(4) 0.043(3) -0.004(3) 0.012(3) -0.002(3)
C12 0.046(4) 0.045(4) 0.059(4) -0.001(3) 0.014(3) -0.007(3)
C13 0.052(4) 0.055(4) 0.075(5) 0.015(4) 0.015(4) -0.012(3)
C14 0.061(4) 0.052(4) 0.063(4) 0.016(3) 0.018(4) -0.003(3)
C15 0.047(4) 0.052(4) 0.056(4) 0.009(3) 0.008(3) -0.001(3)
C16 0.041(3) 0.042(4) 0.053(4) 0.000(3) 0.012(3) -0.001(3)
C17 0.040(3) 0.057(4) 0.071(4) 0.002(3) 0.012(3) -0.006(3)
C18 0.077(5) 0.065(5) 0.098(6) 0.041(4) 0.009(4) -0.003(4)
C19 0.046(3) 0.044(4) 0.055(4) 0.002(3) 0.008(3) -0.012(3)
C20 0.032(3) 0.036(3) 0.049(4) 0.001(3) 0.007(3) 0.004(2)
C21 0.032(3) 0.032(3) 0.058(4) 0.002(3) 0.002(3) 0.005(2)
C22 0.035(3) 0.040(4) 0.059(4) -0.001(3) -0.004(3) 0.005(2)
C23 0.048(4) 0.041(4) 0.051(4) 0.003(3) 0.005(3) 0.012(3)
C24 0.043(3) 0.038(4) 0.054(4) 0.003(3) 0.004(3) 0.005(3)
C25 0.034(3) 0.037(3) 0.053(4) 0.001(3) 0.003(3) 0.006(2)
C26 0.035(3) 0.058(4) 0.061(4) -0.005(3) -0.003(3) -0.006(3)
C27 0.054(4) 0.066(5) 0.050(4) -0.001(3) 0.005(3) 0.006(3)
C28 0.044(3) 0.038(4) 0.056(4) 0.004(3) 0.002(3) -0.005(3)
F1_1 0.0492(19) 0.059(2) 0.0515(19) -0.0098(16) 0.0079(15) -0.0062(15)
F2_1 0.0463(18) 0.053(2) 0.0509(19) 0.0131(15) 0.0078(15) 0.0172(15)
F3_1 0.0430(17) 0.049(2) 0.062(2) 0.0124(15) 0.0051(16) 0.0120(14)
F4_1 0.056(2) 0.0484(19) 0.0445(18) -0.0011(14) 0.0022(16) -0.0033(15)
F5_1 0.0500(19) 0.0482(19) 0.062(2) -0.0065(16) 0.0099(16) -0.0050(15)
F6_1 0.0411(17) 0.068(2) 0.0520(19) 0.0112(16) 0.0055(15) 0.0181(16)
F7_1 0.0489(19) 0.084(3) 0.050(2) 0.0130(18) 0.0006(16) -0.0009(17)
F8_1 0.090(3) 0.047(2) 0.063(2) -0.0093(16) 0.027(2) -0.0088(17)
F9_1 0.063(2) 0.048(2) 0.076(2) 0.0056(17) 0.0230(18) 0.0015(16)
F10_1 0.0475(19) 0.082(3) 0.053(2) 0.0018(18) 0.0057(16) 0.0026(17)
F11_1 0.073(2) 0.090(3) 0.051(2) -0.0037(19) 0.0071(18) -0.017(2)
F12_1 0.097(3) 0.058(2) 0.074(3) 0.0020(18) 0.034(2) 0.018(2)
F13_1 0.065(2) 0.076(3) 0.065(2) 0.0177(19) 0.0149(18) 0.0059(18)
F14_1 0.058(2) 0.086(3) 0.071(2) 0.0067(19) 0.0120(18) 0.0000(18)
F15_1 0.090(3) 0.113(3) 0.093(3) 0.002(2) 0.041(2) 0.034(2)
F16_1 0.109(3) 0.127(4) 0.090(3) 0.017(3) 0.054(3) 0.007(3)
F17_1 0.106(3) 0.122(4) 0.069(3) -0.020(2) 0.030(2) 0.007(2)
C1_1 0.035(3) 0.033(3) 0.048(3) 0.001(2) 0.001(2) 0.008(2)
C2_1 0.036(2) 0.040(3) 0.048(3) 0.000(2) 0.001(2) 0.0075(19)
C3_1 0.039(2) 0.037(2) 0.045(2) 0.0006(19) 0.0010(19) 0.0095(19)
C4_1 0.041(2) 0.037(2) 0.045(2) 0.0046(19) -0.0008(19) 0.0068(18)
C5_1 0.043(2) 0.040(2) 0.048(2) 0.003(2) 0.0011(19) 0.0086(19)
C6_1 0.052(2) 0.047(2) 0.049(2) 0.004(2) 0.0055(19) 0.005(2)
C7_1 0.051(2) 0.051(2) 0.050(2) 0.004(2) 0.0052(19) 0.006(2)
C8_1 0.059(3) 0.060(3) 0.053(2) 0.002(2) 0.009(2) 0.007(2)
C9_1 0.061(3) 0.072(3) 0.059(3) 0.006(2) 0.014(2) 0.009(2)
C10_1 0.079(3) 0.091(4) 0.071(3) 0.002(3) 0.027(2) 0.011(2)
F1_2 0.046(5) 0.038(4) 0.066(6) 0.015(4) 0.021(4) 0.012(3)
F2_2 0.048(4) 0.047(5) 0.048(6) 0.004(4) 0.019(4) -0.002(3)
F3_2 0.050(6) 0.056(4) 0.054(6) -0.006(4) 0.001(4) 0.001(4)
F4_2 0.038(4) 0.072(7) 0.050(5) 0.021(4) 0.006(3) -0.003(4)
F5_2 0.111(6) 0.085(4) 0.056(5) 0.032(3) 0.028(4) 0.041(4)
F6_2 0.048(4) 0.080(6) 0.044(4) 0.008(4) 0.010(3) -0.011(4)
F7_2 0.067(6) 0.131(5) 0.044(5) 0.039(4) 0.000(4) -0.048(4)
F8_2 0.045(4) 0.219(9) 0.074(5) 0.083(5) 0.022(4) 0.016(5)
F9_2 0.077(5) 0.110(5) 0.039(5) 0.019(4) -0.004(4) -0.009(4)
F10_2 0.048(4) 0.105(6) 0.049(4) 0.036(4) 0.005(3) 0.011(4)
F11_2 0.068(4) 0.085(5) 0.061(4) 0.005(4) -0.006(3) 0.002(3)
F12_2 0.051(4) 0.085(5) 0.051(4) 0.017(4) 0.000(3) -0.008(3)
F13_2 0.074(4) 0.110(6) 0.054(4) 0.028(4) 0.006(4) -0.002(4)
F14_2 0.109(6) 0.106(5) 0.062(5) -0.010(4) -0.025(4) 0.020(4)
F15_2 0.093(5) 0.089(5) 0.091(5) 0.003(4) -0.025(4) 0.006(4)
F16_2 0.064(4) 0.106(6) 0.078(5) 0.029(5) -0.011(4) -0.013(4)
F17_2 0.078(5) 0.130(7) 0.052(4) 0.014(4) -0.004(3) 0.014(5)
C1_2 0.026(5) 0.027(5) 0.053(5) 0.011(5) 0.010(5) 0.000(4)
C2_2 0.031(4) 0.035(5) 0.050(5) 0.008(4) 0.007(4) 0.003(3)
C3_2 0.039(4) 0.040(4) 0.049(4) 0.010(3) 0.012(3) 0.003(3)
C4_2 0.040(4) 0.059(4) 0.046(3) 0.012(3) 0.012(3) 0.003(3)
C5_2 0.050(3) 0.085(4) 0.050(3) 0.023(3) 0.014(3) 0.005(3)
C6_2 0.048(3) 0.126(4) 0.054(3) 0.035(3) 0.012(3) -0.005(4)
C7_2 0.050(3) 0.113(4) 0.049(3) 0.026(3) 0.011(3) -0.006(3)
C8_2 0.052(3) 0.098(4) 0.053(3) 0.017(3) 0.009(3) -0.003(3)
C9_2 0.062(3) 0.098(5) 0.052(3) 0.013(3) 0.005(3) 0.000(3)
C10_2 0.073(4) 0.098(5) 0.059(4) 0.016(4) -0.002(3) 0.000(4)
F1_3 0.067(8) 0.063(6) 0.053(6) 0.023(4) 0.017(5) 0.013(5)
F2_3 0.060(6) 0.075(8) 0.036(6) 0.009(5) 0.019(4) -0.014(5)
F3_3 0.045(6) 0.071(5) 0.047(6) 0.011(4) 0.001(5) -0.004(4)
F4_3 0.050(5) 0.076(8) 0.052(7) 0.022(5) 0.016(5) -0.002(5)
F5_3 0.102(7) 0.091(5) 0.055(7) 0.038(4) 0.014(5) 0.012(5)
F6_3 0.055(5) 0.101(8) 0.042(5) 0.019(5) 0.006(4) -0.012(5)
F7_3 0.060(6) 0.134(5) 0.042(5) 0.036(4) 0.003(5) -0.037(4)
F8_3 0.062(5) 0.157(7) 0.072(6) 0.066(6) 0.021(5) 0.011(5)
F9_3 0.116(7) 0.123(6) 0.038(6) 0.026(5) -0.025(5) -0.014(5)
F10_3 0.074(5) 0.146(8) 0.064(5) 0.055(6) 0.009(5) 0.024(6)
F11_3 0.089(6) 0.161(9) 0.077(6) -0.016(7) -0.018(5) 0.027(6)
F12_3 0.101(7) 0.129(7) 0.059(6) 0.031(5) -0.010(5) -0.025(5)
F13_3 0.110(7) 0.159(8) 0.063(6) 0.052(7) -0.013(5) -0.026(6)
F14_3 0.142(8) 0.156(8) 0.081(6) -0.007(6) -0.016(6) 0.044(6)
F15_3 0.130(8) 0.133(8) 0.095(7) -0.007(7) -0.044(6) 0.023(6)
F16_3 0.122(7) 0.163(9) 0.071(6) 0.031(7) -0.024(5) -0.038(7)
F17_3 0.106(7) 0.132(9) 0.062(5) 0.016(5) -0.013(4) 0.004(7)
C1_3 0.050(8) 0.050(7) 0.039(5) 0.009(6) 0.013(5) 0.000(6)
C2_3 0.050(6) 0.053(6) 0.038(5) 0.010(4) 0.011(4) 0.000(5)
C3_3 0.051(5) 0.061(5) 0.040(4) 0.016(4) 0.016(3) -0.001(4)
C4_3 0.049(4) 0.074(4) 0.044(4) 0.020(3) 0.011(3) -0.002(4)
C5_3 0.058(4) 0.093(5) 0.047(4) 0.029(4) 0.009(3) -0.003(4)
C6_3 0.061(4) 0.122(5) 0.056(4) 0.037(4) 0.002(3) -0.003(4)
C7_3 0.072(4) 0.121(5) 0.053(4) 0.037(4) 0.001(3) -0.002(4)
C8_3 0.074(4) 0.118(6) 0.055(4) 0.028(4) -0.001(3) 0.002(4)
C9_3 0.092(5) 0.123(7) 0.056(4) 0.027(4) -0.002(4) 0.003(4)
C10_3 0.100(5) 0.124(7) 0.061(4) 0.022(5) -0.011(4) 0.000(5)
F1_4 0.057(6) 0.032(5) 0.063(6) -0.003(4) -0.001(4) 0.006(4)
F2_4 0.064(5) 0.034(5) 0.073(7) -0.016(5) 0.004(5) 0.009(4)
F3_4 0.054(5) 0.048(5) 0.053(5) -0.002(4) 0.008(4) 0.007(4)
F4_4 0.053(6) 0.046(4) 0.061(5) -0.002(3) 0.005(4) -0.009(4)
F5_4 0.070(6) 0.034(5) 0.061(6) -0.003(4) 0.002(5) -0.002(4)
F6_4 0.052(5) 0.053(5) 0.068(5) -0.016(4) 0.009(4) 0.003(4)
F7_4 0.075(5) 0.042(3) 0.063(4) 0.004(3) 0.003(4) 0.001(3)
F8_4 0.054(4) 0.061(5) 0.059(4) 0.000(3) 0.007(3) 0.001(3)
F9_4 0.076(4) 0.074(5) 0.063(4) -0.016(3) 0.021(4) -0.010(4)
F10_4 0.072(5) 0.050(3) 0.060(5) -0.012(3) -0.001(4) 0.001(3)
F11_4 0.090(5) 0.072(4) 0.085(5) 0.004(3) -0.022(4) 0.012(4)
F12_4 0.065(4) 0.091(5) 0.069(4) -0.003(4) 0.003(4) -0.009(4)
F13_4 0.089(5) 0.112(5) 0.061(5) -0.030(4) -0.017(4) 0.008(4)
F14_4 0.125(6) 0.143(6) 0.069(5) 0.012(5) 0.001(5) -0.026(5)
F15_4 0.100(6) 0.139(6) 0.097(6) 0.002(5) -0.020(5) -0.017(5)
F16_4 0.123(7) 0.140(6) 0.113(6) 0.002(6) -0.037(6) 0.033(5)
F17_4 0.120(7) 0.170(8) 0.070(4) 0.009(5) -0.032(4) 0.009(6)
C1_4 0.047(7) 0.031(6) 0.059(7) -0.009(5) 0.002(6) 0.006(5)
C2_4 0.048(5) 0.033(5) 0.059(5) -0.007(4) 0.005(4) 0.004(4)
C3_4 0.052(4) 0.033(4) 0.061(4) -0.009(3) 0.006(3) 0.005(3)
C4_4 0.051(4) 0.036(4) 0.058(4) -0.005(3) 0.008(3) 0.001(3)
C5_4 0.054(4) 0.039(3) 0.057(4) -0.005(3) 0.007(3) 0.001(3)
C6_4 0.057(3) 0.044(3) 0.056(3) -0.002(3) 0.007(3) 0.003(3)
C7_4 0.063(3) 0.055(3) 0.056(3) -0.003(3) 0.006(3) 0.000(3)
C8_4 0.070(4) 0.074(4) 0.062(3) -0.002(3) -0.001(3) 0.001(3)
C9_4 0.089(4) 0.101(4) 0.061(3) -0.001(3) -0.008(3) 0.000(3)
C10_4 0.094(4) 0.121(5) 0.074(4) 0.001(4) -0.019(4) 0.006(4)
F1_5 0.036(5) 0.046(6) 0.058(6) 0.002(4) 0.001(4) -0.003(4)
F2_5 0.051(5) 0.035(5) 0.064(6) -0.005(4) 0.007(4) 0.009(3)
F3_5 0.045(5) 0.047(6) 0.056(6) -0.004(4) 0.000(4) 0.011(4)
F4_5 0.056(6) 0.041(4) 0.064(6) 0.002(3) 0.008(4) -0.007(4)
F5_5 0.057(6) 0.037(5) 0.059(6) 0.003(4) -0.002(5) -0.003(4)
F6_5 0.053(5) 0.056(5) 0.059(5) -0.007(4) 0.013(4) 0.010(4)
F7_5 0.085(5) 0.038(3) 0.062(5) 0.004(3) 0.011(5) 0.005(4)
F8_5 0.057(4) 0.059(5) 0.047(4) 0.000(4) 0.006(3) 0.012(3)
F9_5 0.072(4) 0.077(5) 0.059(4) 0.002(4) 0.024(4) 0.008(4)
F10_5 0.083(6) 0.042(3) 0.052(5) -0.004(3) 0.003(4) 0.010(3)
F11_5 0.113(6) 0.072(4) 0.074(5) -0.001(4) -0.004(5) 0.037(4)
F12_5 0.074(4) 0.110(6) 0.065(5) 0.007(5) -0.004(4) 0.010(4)
F13_5 0.110(6) 0.076(4) 0.048(4) -0.006(4) 0.002(4) 0.025(4)
F14_5 0.139(6) 0.090(5) 0.072(5) 0.021(4) 0.028(4) 0.027(4)
F15_5 0.123(7) 0.179(7) 0.084(6) -0.012(6) -0.025(5) 0.016(5)
F16_5 0.154(7) 0.169(6) 0.079(6) -0.001(6) -0.021(5) 0.092(6)
F17_5 0.158(8) 0.171(8) 0.061(4) -0.001(5) -0.005(4) 0.065(6)
C1_5 0.033(6) 0.033(6) 0.058(7) -0.003(5) 0.002(6) 0.004(5)
C2_5 0.033(5) 0.034(5) 0.058(5) -0.002(4) 0.004(4) 0.003(4)
C3_5 0.037(4) 0.034(4) 0.058(4) -0.003(3) 0.007(3) 0.005(3)
C4_5 0.042(4) 0.037(4) 0.057(3) -0.002(3) 0.009(3) 0.003(3)
C5_5 0.049(4) 0.039(3) 0.055(3) 0.001(3) 0.010(3) 0.002(3)
C6_5 0.060(4) 0.041(3) 0.053(3) 0.002(3) 0.011(3) 0.007(3)
C7_5 0.070(4) 0.051(3) 0.052(3) 0.002(3) 0.013(3) 0.011(3)
C8_5 0.083(4) 0.068(4) 0.054(3) 0.004(3) 0.006(3) 0.024(3)
C9_5 0.104(4) 0.088(4) 0.056(3) 0.006(3) 0.006(3) 0.036(3)
C10_5 0.128(5) 0.126(5) 0.061(4) 0.002(5) -0.008(4) 0.049(4)

loop_
_atom_type_symbol
_atom_type_description
_atom_type_scat_dispersion_real
_atom_type_scat_dispersion_imag
_atom_type_scat_source
C C 0.0181 0.0091 'International Tables Vol C Tables 4.2.6.8 and 6.1.1.4'
H H 0.0000 0.0000 'International Tables Vol C Tables 4.2.6.8 and 6.1.1.4'
N N 0.0311 0.0180 'International Tables Vol C Tables 4.2.6.8 and 6.1.1.4'
F F 0.0727 0.0534 'International Tables Vol C Tables 4.2.6.8 and 6.1.1.4'
P P 0.2955 0.4335 'International Tables Vol C Tables 4.2.6.8 and 6.1.1.4'
Cl Cl 0.3639 0.7018 'International Tables Vol C Tables 4.2.6.8 and 6.1.1.4'
Ru Ru 0.0552 3.2960 'International Tables Vol C Tables 4.2.6.8 and 6.1.1.4'

loop_
_geom_angle_atom_site_label_1
_geom_angle_atom_site_label_2
_geom_angle_atom_site_label_3
_geom_angle
C1 Ru1 C8 100.4(2)
C1 Ru1 P1 92.35(16)
C8 Ru1 P1 167.20(16)
C1 Ru1 Cl1 106.98(18)
C8 Ru1 Cl1 92.85(14)
P1 Ru1 Cl1 84.49(5)
C1 Ru1 Cl2 87.50(18)
C8 Ru1 Cl2 89.26(14)
P1 Ru1 Cl2 90.11(5)
Cl1 Ru1 Cl2 164.70(5)
C1_2 P1 C1_5 103(2)
C1_2 P1 C1_1 98.7(7)
C1_5 P1 C1_1 105.4(15)
C1_2 P1 C1_4 104(2)
C1_5 P1 C1_4 1(4)
C1_1 P1 C1_4 105.4(15)
C1_2 P1 C1_3 6.5(17)
C1_5 P1 C1_3 103(2)
C1_1 P1 C1_3 104.7(9)
C1_4 P1 C1_3 104(2)
C1_2 P1 Ru1 115.6(7)
C1_5 P1 Ru1 113.5(8)
C1_1 P1 Ru1 118.65(18)
C1_4 P1 Ru1 112.5(8)
C1_3 P1 Ru1 110.0(10)
C8 N1 C11 125.9(4)
C8 N1 C9 113.2(4)
C11 N1 C9 119.1(4)
C8 N2 C20 127.9(5)
C8 N2 C10 113.1(4)
C20 N2 C10 118.9(4)
C2 C1 Ru1 136.6(4)
C2 C1 H1A 111.7
Ru1 C1 H1A 111.7
C3 C2 C7 117.9(6)
C3 C2 C1 124.2(6)
C7 C2 C1 117.8(5)
C2 C3 C4 120.1(7)
C2 C3 H3A 119.9
C4 C3 H3A 119.9
C5 C4 C3 119.9(7)
C5 C4 H4A 120.1
C3 C4 H4A 120.1
C6 C5 C4 120.8(7)
C6 C5 H5A 119.6
C4 C5 H5A 119.6
C5 C6 C7 120.0(7)
C5 C6 H6A 120.0
C7 C6 H6A 120.0
C6 C7 C2 121.2(6)
C6 C7 H7A 119.4
C2 C7 H7A 119.4
N2 C8 N1 107.3(5)
N2 C8 Ru1 128.6(4)
N1 C8 Ru1 123.7(4)
N1 C9 C10 102.1(4)
N1 C9 H9A 111.3
C10 C9 H9A 111.3
N1 C9 H9B 111.3
C10 C9 H9B 111.3
H9A C9 H9B 109.2
N2 C10 C9 101.7(4)
N2 C10 H10A 111.4
C9 C10 H10A 111.4
N2 C10 H10B 111.4
C9 C10 H10B 111.4
H10A C10 H10B 109.3
C16 C11 C12 121.1(5)
C16 C11 N1 119.4(5)
C12 C11 N1 119.2(5)
C13 C12 C11 118.7(6)
C13 C12 C17 119.5(5)
C11 C12 C17 121.7(5)
C12 C13 C14 121.7(6)
C12 C13 H13A 119.1
C14 C13 H13A 119.1
C15 C14 C13 118.6(6)
C15 C14 C18 120.8(6)
C13 C14 C18 120.7(6)
C14 C15 C16 122.2(6)
C14 C15 H15A 118.9
C16 C15 H15A 118.9
C11 C16 C15 117.6(5)
C11 C16 C19 122.4(5)
C15 C16 C19 119.9(5)
C12 C17 H17A 109.5
C12 C17 H17B 109.5
H17A C17 H17B 109.5
C12 C17 H17C 109.5
H17A C17 H17C 109.5
H17B C17 H17C 109.5
C14 C18 H18A 109.5
C14 C18 H18B 109.5
H18A C18 H18B 109.5
C14 C18 H18C 109.5
H18A C18 H18C 109.5
H18B C18 H18C 109.5
C16 C19 H19A 109.5
C16 C19 H19B 109.5
H19A C19 H19B 109.5
C16 C19 H19C 109.5
H19A C19 H19C 109.5
H19B C19 H19C 109.5
C25 C20 C21 120.9(5)
C25 C20 N2 120.7(5)
C21 C20 N2 118.4(5)
C22 C21 C20 118.2(5)
C22 C21 C26 121.6(5)
C20 C21 C26 120.2(5)
C23 C22 C21 122.2(5)
C23 C22 H22A 118.9
C21 C22 H22A 118.9
C22 C23 C24 118.4(5)
C22 C23 C27 121.1(6)
C24 C23 C27 120.5(5)
C25 C24 C23 121.7(6)
C25 C24 H24A 119.1
C23 C24 H24A 119.1
C24 C25 C20 118.5(5)
C24 C25 C28 120.8(5)
C20 C25 C28 120.6(5)
C21 C26 H26A 109.5
C21 C26 H26B 109.5
H26A C26 H26B 109.5
C21 C26 H26C 109.5
H26A C26 H26C 109.5
H26B C26 H26C 109.5
C23 C27 H27A 109.5
C23 C27 H27B 109.5
H27A C27 H27B 109.5
C23 C27 H27C 109.5
H27A C27 H27C 109.5
H27B C27 H27C 109.5
C25 C28 H28A 109.5
C25 C28 H28B 109.5
H28A C28 H28B 109.5
C25 C28 H28C 109.5
H28A C28 H28C 109.5
H28B C28 H28C 109.5
C2_1 C1_1 P1 113.1(3)
C2_1 C1_1 H1B_1 109.0
P1 C1_1 H1B_1 109.0
C2_1 C1_1 H1C_1 109.0
P1 C1_1 H1C_1 109.0
H1B_1 C1_1 H1C_1 107.8
C3_1 C2_1 C1_1 112.3(3)
C3_1 C2_1 H2A_1 109.2
C1_1 C2_1 H2A_1 109.2
C3_1 C2_1 H2B_1 109.2
C1_1 C2_1 H2B_1 109.2
H2A_1 C2_1 H2B_1 107.9
F2_1 C3_1 F1_1 105.5(3)
F2_1 C3_1 C2_1 111.0(3)
F1_1 C3_1 C2_1 110.6(3)
F2_1 C3_1 C4_1 106.7(3)
F1_1 C3_1 C4_1 107.8(3)
C2_1 C3_1 C4_1 114.7(3)
F3_1 C4_1 F4_1 107.1(3)
F3_1 C4_1 C3_1 108.7(3)
F4_1 C4_1 C3_1 107.9(3)
F3_1 C4_1 C5_1 107.6(3)
F4_1 C4_1 C5_1 107.8(3)
C3_1 C4_1 C5_1 117.3(3)
F5_1 C5_1 F6_1 107.3(4)
F5_1 C5_1 C6_1 107.8(3)
F6_1 C5_1 C6_1 107.7(3)
F5_1 C5_1 C4_1 109.1(3)
F6_1 C5_1 C4_1 109.2(3)
C6_1 C5_1 C4_1 115.5(3)
F7_1 C6_1 F8_1 107.5(4)
F7_1 C6_1 C7_1 107.8(3)
F8_1 C6_1 C7_1 107.3(4)
F7_1 C6_1 C5_1 109.0(3)
F8_1 C6_1 C5_1 108.5(3)
C7_1 C6_1 C5_1 116.4(4)
F9_1 C7_1 F10_1 107.4(4)
F9_1 C7_1 C8_1 108.5(4)
F10_1 C7_1 C8_1 107.8(4)
F9_1 C7_1 C6_1 108.5(4)
F10_1 C7_1 C6_1 108.1(4)
C8_1 C7_1 C6_1 116.3(4)
F11_1 C8_1 F12_1 107.3(4)
F11_1 C8_1 C9_1 107.6(4)
F12_1 C8_1 C9_1 108.1(4)
F11_1 C8_1 C7_1 108.3(4)
F12_1 C8_1 C7_1 108.4(4)
C9_1 C8_1 C7_1 116.8(4)
F13_1 C9_1 F14_1 107.0(4)
F13_1 C9_1 C10_1 107.5(4)
F14_1 C9_1 C10_1 107.1(4)
F13_1 C9_1 C8_1 109.3(4)
F14_1 C9_1 C8_1 107.6(4)
C10_1 C9_1 C8_1 117.8(4)
F16_1 C10_1 F17_1 108.8(5)
F16_1 C10_1 F15_1 107.6(5)
F17_1 C10_1 F15_1 106.9(5)
F16_1 C10_1 C9_1 112.6(5)
F17_1 C10_1 C9_1 110.9(4)
F15_1 C10_1 C9_1 109.7(4)
C2_2 C1_2 P1 114.2(9)
C2_2 C1_2 H1D_2 108.7
P1 C1_2 H1D_2 108.7
C2_2 C1_2 H1E_2 108.7
P1 C1_2 H1E_2 108.7
H1D_2 C1_2 H1E_2 107.6
C3_2 C2_2 C1_2 112.0(5)
C3_2 C2_2 H2C_2 109.2
C1_2 C2_2 H2C_2 109.2
C3_2 C2_2 H2D_2 109.2
C1_2 C2_2 H2D_2 109.2
H2C_2 C2_2 H2D_2 107.9
F2_2 C3_2 F1_2 106.2(5)
F2_2 C3_2 C2_2 110.5(5)
F1_2 C3_2 C2_2 109.8(5)
F2_2 C3_2 C4_2 107.2(5)
F1_2 C3_2 C4_2 106.5(4)
C2_2 C3_2 C4_2 116.0(5)
F4_2 C4_2 F3_2 107.6(5)
F4_2 C4_2 C3_2 108.0(5)
F3_2 C4_2 C3_2 108.7(5)
F4_2 C4_2 C5_2 108.7(5)
F3_2 C4_2 C5_2 107.6(5)
C3_2 C4_2 C5_2 116.1(5)
F5_2 C5_2 F6_2 107.4(5)
F5_2 C5_2 C6_2 106.7(5)
F6_2 C5_2 C6_2 107.0(5)
F5_2 C5_2 C4_2 109.8(5)
F6_2 C5_2 C4_2 109.2(5)
C6_2 C5_2 C4_2 116.4(5)
F7_2 C6_2 F8_2 106.7(6)
F7_2 C6_2 C7_2 108.7(5)
F8_2 C6_2 C7_2 108.7(5)
F7_2 C6_2 C5_2 108.4(5)
F8_2 C6_2 C5_2 108.4(5)
C7_2 C6_2 C5_2 115.6(5)
F9_2 C7_2 F10_2 106.0(5)
F9_2 C7_2 C8_2 107.5(5)
F10_2 C7_2 C8_2 108.0(5)
F9_2 C7_2 C6_2 110.5(5)
F10_2 C7_2 C6_2 107.3(5)
C8_2 C7_2 C6_2 116.9(5)
F12_2 C8_2 F11_2 107.8(6)
F12_2 C8_2 C9_2 108.3(5)
F11_2 C8_2 C9_2 106.7(5)
F12_2 C8_2 C7_2 108.3(5)
F11_2 C8_2 C7_2 108.4(5)
C9_2 C8_2 C7_2 117.0(5)
F13_2 C9_2 F14_2 107.9(6)
F13_2 C9_2 C10_2 108.1(5)
F14_2 C9_2 C10_2 105.8(5)
F13_2 C9_2 C8_2 108.1(5)
F14_2 C9_2 C8_2 108.2(5)
C10_2 C9_2 C8_2 118.3(5)
F16_2 C10_2 F17_2 108.7(7)
F16_2 C10_2 F15_2 107.2(6)
F17_2 C10_2 F15_2 107.9(6)
F16_2 C10_2 C9_2 112.8(6)
F17_2 C10_2 C9_2 111.3(6)
F15_2 C10_2 C9_2 108.8(6)
C2_3 C1_3 P1 112.4(12)
C2_3 C1_3 H1F_3 109.1
P1 C1_3 H1F_3 109.1
C2_3 C1_3 H1G_3 109.1
P1 C1_3 H1G_3 109.1
H1F_3 C1_3 H1G_3 107.9
C3_3 C2_3 C1_3 112.1(6)
C3_3 C2_3 H2E_3 109.2
C1_3 C2_3 H2E_3 109.2
C3_3 C2_3 H2F_3 109.2
C1_3 C2_3 H2F_3 109.2
H2E_3 C2_3 H2F_3 107.9
F2_3 C3_3 F1_3 106.1(6)
F2_3 C3_3 C2_3 110.1(5)
F1_3 C3_3 C2_3 109.7(5)
F2_3 C3_3 C4_3 107.7(5)
F1_3 C3_3 C4_3 106.8(5)
C2_3 C3_3 C4_3 115.8(5)
F4_3 C4_3 F3_3 107.3(6)
F4_3 C4_3 C3_3 107.8(5)
F3_3 C4_3 C3_3 108.7(5)
F4_3 C4_3 C5_3 108.1(5)
F3_3 C4_3 C5_3 107.3(5)
C3_3 C4_3 C5_3 117.3(5)
F5_3 C5_3 F6_3 107.4(6)
F5_3 C5_3 C6_3 107.5(5)
F6_3 C5_3 C6_3 107.9(5)
F5_3 C5_3 C4_3 109.0(5)
F6_3 C5_3 C4_3 109.4(5)
C6_3 C5_3 C4_3 115.3(5)
F7_3 C6_3 F8_3 108.5(6)
F7_3 C6_3 C7_3 107.8(5)
F8_3 C6_3 C7_3 107.9(5)
F7_3 C6_3 C5_3 108.4(5)
F8_3 C6_3 C5_3 106.5(5)
C7_3 C6_3 C5_3 117.6(5)
F9_3 C7_3 F10_3 107.1(6)
F9_3 C7_3 C8_3 108.3(6)
F10_3 C7_3 C8_3 106.5(6)
F9_3 C7_3 C6_3 106.9(5)
F10_3 C7_3 C6_3 108.6(5)
C8_3 C7_3 C6_3 118.8(5)
F11_3 C8_3 F12_3 107.7(7)
F11_3 C8_3 C9_3 107.0(6)
F12_3 C8_3 C9_3 107.1(5)
F11_3 C8_3 C7_3 107.9(6)
F12_3 C8_3 C7_3 109.1(6)
C9_3 C8_3 C7_3 117.6(6)
F13_3 C9_3 F14_3 107.0(7)
F13_3 C9_3 C10_3 108.7(6)
F14_3 C9_3 C10_3 105.0(6)
F13_3 C9_3 C8_3 108.9(6)
F14_3 C9_3 C8_3 107.6(6)
C10_3 C9_3 C8_3 119.0(6)
F16_3 C10_3 F17_3 108.3(7)
F16_3 C10_3 F15_3 107.7(7)
F17_3 C10_3 F15_3 106.6(7)
F16_3 C10_3 C9_3 112.8(6)
F17_3 C10_3 C9_3 111.7(6)
F15_3 C10_3 C9_3 109.4(6)
C2_4 C1_4 P1 117.8(13)
C2_4 C1_4 H1H_4 107.8
P1 C1_4 H1H_4 107.8
C2_4 C1_4 H1I_4 107.9
P1 C1_4 H1I_4 107.9
H1H_4 C1_4 H1I_4 107.2
C3_4 C2_4 C1_4 113.6(6)
C3_4 C2_4 H2G_4 108.8
C1_4 C2_4 H2G_4 108.8
C3_4 C2_4 H2H_4 108.8
C1_4 C2_4 H2H_4 108.8
H2G_4 C2_4 H2H_4 107.7
F1_4 C3_4 F2_4 106.0(5)
F1_4 C3_4 C2_4 109.8(5)
F2_4 C3_4 C2_4 109.4(5)
F1_4 C3_4 C4_4 107.3(5)
F2_4 C3_4 C4_4 107.9(5)
C2_4 C3_4 C4_4 116.1(5)
F4_4 C4_4 F3_4 107.3(5)
F4_4 C4_4 C3_4 108.7(5)
F3_4 C4_4 C3_4 108.5(5)
F4_4 C4_4 C5_4 107.6(5)
F3_4 C4_4 C5_4 106.6(5)
C3_4 C4_4 C5_4 117.8(5)
F5_4 C5_4 F6_4 107.6(5)
F5_4 C5_4 C6_4 107.6(5)
F6_4 C5_4 C6_4 107.9(5)
F5_4 C5_4 C4_4 109.0(5)
F6_4 C5_4 C4_4 109.1(5)
C6_4 C5_4 C4_4 115.5(5)
F7_4 C6_4 F8_4 107.7(6)
F7_4 C6_4 C7_4 108.0(5)
F8_4 C6_4 C7_4 106.8(5)
F7_4 C6_4 C5_4 108.8(5)
F8_4 C6_4 C5_4 108.3(5)
C7_4 C6_4 C5_4 116.9(5)
F9_4 C7_4 F10_4 107.1(6)
F9_4 C7_4 C8_4 108.2(5)
F10_4 C7_4 C8_4 107.2(5)
F9_4 C7_4 C6_4 108.6(5)
F10_4 C7_4 C6_4 108.3(5)
C8_4 C7_4 C6_4 117.0(5)
F11_4 C8_4 F12_4 107.4(6)
F11_4 C8_4 C9_4 107.6(5)
F12_4 C8_4 C9_4 107.9(5)
F11_4 C8_4 C7_4 108.3(5)
F12_4 C8_4 C7_4 108.4(5)
C9_4 C8_4 C7_4 116.9(5)
F13_4 C9_4 F14_4 107.4(6)
F13_4 C9_4 C10_4 108.2(5)
F14_4 C9_4 C10_4 105.6(5)
F13_4 C9_4 C8_4 108.9(5)
F14_4 C9_4 C8_4 107.8(5)
C10_4 C9_4 C8_4 118.4(5)
F16_4 C10_4 F17_4 108.6(7)
F16_4 C10_4 F15_4 108.3(7)
F17_4 C10_4 F15_4 106.9(7)
F16_4 C10_4 C9_4 112.3(6)
F17_4 C10_4 C9_4 111.8(6)
F15_4 C10_4 C9_4 108.8(6)
C2_5 C1_5 P1 117.9(14)
C2_5 C1_5 H1L_5 107.8
P1 C1_5 H1L_5 107.8
C2_5 C1_5 H1M_5 107.8
P1 C1_5 H1M_5 107.8
H1L_5 C1_5 H1M_5 107.2
C3_5 C2_5 C1_5 113.4(6)
C3_5 C2_5 H2K_5 108.9
C1_5 C2_5 H2K_5 108.9
C3_5 C2_5 H2L_5 108.9
C1_5 C2_5 H2L_5 108.9
H2K_5 C2_5 H2L_5 107.7
F2_5 C3_5 F1_5 106.2(5)
F2_5 C3_5 C2_5 109.5(5)
F1_5 C3_5 C2_5 110.0(5)
F2_5 C3_5 C4_5 107.9(5)
F1_5 C3_5 C4_5 107.3(5)
C2_5 C3_5 C4_5 115.6(5)
F4_5 C4_5 F3_5 107.3(5)
F4_5 C4_5 C3_5 108.5(5)
F3_5 C4_5 C3_5 108.6(5)
F4_5 C4_5 C5_5 107.2(5)
F3_5 C4_5 C5_5 106.9(5)
C3_5 C4_5 C5_5 117.9(5)
F5_5 C5_5 F6_5 107.5(5)
F5_5 C5_5 C6_5 108.2(5)
F6_5 C5_5 C6_5 107.5(5)
F5_5 C5_5 C4_5 109.3(5)
F6_5 C5_5 C4_5 108.9(5)
C6_5 C5_5 C4_5 115.1(5)
F7_5 C6_5 F8_5 107.9(6)
F7_5 C6_5 C7_5 107.5(5)
F8_5 C6_5 C7_5 107.2(5)
F7_5 C6_5 C5_5 108.7(5)
F8_5 C6_5 C5_5 108.2(5)
C7_5 C6_5 C5_5 116.9(5)
F9_5 C7_5 F10_5 107.3(6)
F9_5 C7_5 C8_5 108.3(5)
F10_5 C7_5 C8_5 107.6(5)
F9_5 C7_5 C6_5 108.0(5)
F10_5 C7_5 C6_5 108.2(5)
C8_5 C7_5 C6_5 117.1(5)
F11_5 C8_5 F12_5 107.2(6)
F11_5 C8_5 C9_5 107.6(5)
F12_5 C8_5 C9_5 108.5(5)
F11_5 C8_5 C7_5 108.4(5)
F12_5 C8_5 C7_5 108.3(5)
C9_5 C8_5 C7_5 116.6(5)
F13_5 C9_5 F14_5 106.4(6)
F13_5 C9_5 C10_5 108.5(5)
F14_5 C9_5 C10_5 105.8(5)
F13_5 C9_5 C8_5 109.4(5)
F14_5 C9_5 C8_5 107.5(5)
C10_5 C9_5 C8_5 118.5(5)
F16_5 C10_5 F17_5 109.8(7)
F16_5 C10_5 F15_5 106.8(7)
F17_5 C10_5 F15_5 106.6(7)
F16_5 C10_5 C9_5 112.6(6)
F17_5 C10_5 C9_5 110.9(6)
F15_5 C10_5 C9_5 110.0(6)

loop_
_geom_bond_atom_site_label_1
_geom_bond_atom_site_label_2
_geom_bond_distance
Ru1 C1 1.810(5)
Ru1 C8 2.063(5)
Ru1 P1 2.3700(14)
Ru1 Cl1 2.3835(14)
Ru1 Cl2 2.3987(13)
P1 C1_2 1.741(14)
P1 C1_5 1.807(17)
P1 C1_1 1.824(5)
P1 C1_4 1.863(17)
P1 C1_3 1.92(2)
N1 C8 1.353(7)
N1 C11 1.435(7)
N1 C9 1.484(6)
N2 C8 1.342(7)
N2 C20 1.439(7)
N2 C10 1.499(6)
C1 C2 1.484(7)
C1 H1A 0.9500
C2 C3 1.397(8)
C2 C7 1.414(8)
C3 C4 1.417(9)
C3 H3A 0.9500
C4 C5 1.383(10)
C4 H4A 0.9500
C5 C6 1.366(10)
C5 H5A 0.9500
C6 C7 1.393(8)
C6 H6A 0.9500
C7 H7A 0.9500
C9 C10 1.521(8)
C9 H9A 0.9900
C9 H9B 0.9900
C10 H10A 0.9900
C10 H10B 0.9900
C11 C16 1.402(7)
C11 C12 1.413(7)
C12 C13 1.380(8)
C12 C17 1.509(8)
C13 C14 1.399(8)
C13 H13A 0.9500
C14 C15 1.381(8)
C14 C18 1.521(8)
C15 C16 1.407(8)
C15 H15A 0.9500
C16 C19 1.496(7)
C17 H17A 0.9800
C17 H17B 0.9800
C17 H17C 0.9800
C18 H18A 0.9800
C18 H18B 0.9800
C18 H18C 0.9800
C19 H19A 0.9800
C19 H19B 0.9800
C19 H19C 0.9800
C20 C25 1.400(7)
C20 C21 1.405(7)
C21 C22 1.390(8)
C21 C26 1.508(7)
C22 C23 1.383(8)
C22 H22A 0.9500
C23 C24 1.393(8)
C23 C27 1.512(8)
C24 C25 1.390(8)
C24 H24A 0.9500
C25 C28 1.505(7)
C26 H26A 0.9800
C26 H26B 0.9800
C26 H26C 0.9800
C27 H27A 0.9800
C27 H27B 0.9800
C27 H27C 0.9800
C28 H28A 0.9800
C28 H28B 0.9800
C28 H28C 0.9800
F1_1 C3_1 1.365(4)
F2_1 C3_1 1.365(4)
F3_1 C4_1 1.358(4)
F4_1 C4_1 1.359(4)
F5_1 C5_1 1.345(4)
F6_1 C5_1 1.350(4)
F7_1 C6_1 1.349(5)
F8_1 C6_1 1.365(5)
F9_1 C7_1 1.337(5)
F10_1 C7_1 1.355(5)
F11_1 C8_1 1.349(5)
F12_1 C8_1 1.353(5)
F13_1 C9_1 1.336(5)
F14_1 C9_1 1.356(5)
F15_1 C10_1 1.351(6)
F16_1 C10_1 1.293(6)
F17_1 C10_1 1.324(6)
C1_1 C2_1 1.537(5)
C1_1 H1B_1 0.9900
C1_1 H1C_1 0.9900
C2_1 C3_1 1.501(5)
C2_1 H2A_1 0.9900
C2_1 H2B_1 0.9900
C3_1 C4_1 1.533(5)
C4_1 C5_1 1.542(5)
C5_1 C6_1 1.539(6)
C6_1 C7_1 1.539(6)
C7_1 C8_1 1.535(6)
C8_1 C9_1 1.524(6)
C9_1 C10_1 1.509(7)
F1_2 C3_2 1.370(5)
F2_2 C3_2 1.364(5)
F3_2 C4_2 1.359(5)
F4_2 C4_2 1.356(5)
F5_2 C5_2 1.347(5)
F6_2 C5_2 1.354(5)
F7_2 C6_2 1.350(5)
F8_2 C6_2 1.366(5)
F9_2 C7_2 1.339(6)
F10_2 C7_2 1.361(6)
F11_2 C8_2 1.352(6)
F12_2 C8_2 1.349(6)
F13_2 C9_2 1.327(6)
F14_2 C9_2 1.351(6)
F15_2 C10_2 1.353(7)
F16_2 C10_2 1.292(7)
F17_2 C10_2 1.324(7)
C1_2 C2_2 1.539(6)
C1_2 H1D_2 0.9900
C1_2 H1E_2 0.9900
C2_2 C3_2 1.498(5)
C2_2 H2C_2 0.9900
C2_2 H2D_2 0.9900
C3_2 C4_2 1.534(6)
C4_2 C5_2 1.541(6)
C5_2 C6_2 1.538(6)
C6_2 C7_2 1.538(6)
C7_2 C8_2 1.532(7)
C8_2 C9_2 1.523(7)
C9_2 C10_2 1.507(8)
F1_3 C3_3 1.370(5)
F2_3 C3_3 1.363(5)
F3_3 C4_3 1.359(5)
F4_3 C4_3 1.358(5)
F5_3 C5_3 1.347(5)
F6_3 C5_3 1.350(5)
F7_3 C6_3 1.346(5)
F8_3 C6_3 1.369(6)
F9_3 C7_3 1.339(6)
F10_3 C7_3 1.357(6)
F11_3 C8_3 1.348(6)
F12_3 C8_3 1.349(7)
F13_3 C9_3 1.327(6)
F14_3 C9_3 1.356(6)
F15_3 C10_3 1.351(7)
F16_3 C10_3 1.290(7)
F17_3 C10_3 1.321(7)
C1_3 C2_3 1.538(6)
C1_3 H1F_3 0.9900
C1_3 H1G_3 0.9900
C2_3 C3_3 1.500(6)
C2_3 H2E_3 0.9900
C2_3 H2F_3 0.9900
C3_3 C4_3 1.532(6)
C4_3 C5_3 1.544(6)
C5_3 C6_3 1.541(6)
C6_3 C7_3 1.538(6)
C7_3 C8_3 1.533(7)
C8_3 C9_3 1.525(7)
C9_3 C10_3 1.506(8)
F1_4 C3_4 1.367(5)
F2_4 C3_4 1.368(5)
F3_4 C4_4 1.361(5)
F4_4 C4_4 1.358(5)
F5_4 C5_4 1.347(5)
F6_4 C5_4 1.354(5)
F7_4 C6_4 1.350(5)
F8_4 C6_4 1.369(6)
F9_4 C7_4 1.336(6)
F10_4 C7_4 1.356(6)
F11_4 C8_4 1.347(6)
F12_4 C8_4 1.350(6)
F13_4 C9_4 1.329(6)
F14_4 C9_4 1.354(6)
F15_4 C10_4 1.352(7)
F16_4 C10_4 1.293(7)
F17_4 C10_4 1.322(7)
C1_4 C2_4 1.535(6)
C1_4 H1H_4 0.9900
C1_4 H1I_4 0.9900
C2_4 C3_4 1.501(5)
C2_4 H2G_4 0.9900
C2_4 H2H_4 0.9900
C3_4 C4_4 1.531(6)
C4_4 C5_4 1.544(6)
C5_4 C6_4 1.540(6)
C6_4 C7_4 1.539(6)
C7_4 C8_4 1.535(7)
C8_4 C9_4 1.524(7)
C9_4 C10_4 1.507(8)
F1_5 C3_5 1.367(5)
F2_5 C3_5 1.367(5)
F3_5 C4_5 1.360(5)
F4_5 C4_5 1.360(5)
F5_5 C5_5 1.346(5)
F6_5 C5_5 1.354(5)
F7_5 C6_5 1.351(5)
F8_5 C6_5 1.365(6)
F9_5 C7_5 1.336(6)
F10_5 C7_5 1.356(6)
F11_5 C8_5 1.348(6)
F12_5 C8_5 1.350(7)
F13_5 C9_5 1.329(6)
F14_5 C9_5 1.359(6)
F15_5 C10_5 1.350(7)
F16_5 C10_5 1.293(7)
F17_5 C10_5 1.323(7)
C1_5 C2_5 1.536(6)
C1_5 H1L_5 0.9900
C1_5 H1M_5 0.9900
C2_5 C3_5 1.501(6)
C2_5 H2K_5 0.9900
C2_5 H2L_5 0.9900
C3_5 C4_5 1.532(6)
C4_5 C5_5 1.544(6)
C5_5 C6_5 1.540(6)
C6_5 C7_5 1.539(6)
C7_5 C8_5 1.535(7)
C8_5 C9_5 1.522(7)
C9_5 C10_5 1.506(8)

loop_
_geom_torsion_atom_site_label_1
_geom_torsion_atom_site_label_2
_geom_torsion_atom_site_label_3
_geom_torsion_atom_site_label_4
_geom_torsion
C1 Ru1 P1 C1_2 179.3(6)
C8 Ru1 P1 C1_2 4.7(9)
Cl1 Ru1 P1 C1_2 -73.8(6)
Cl2 Ru1 P1 C1_2 91.8(6)
C1 Ru1 P1 C1_5 -62(2)
C8 Ru1 P1 C1_5 123(2)
Cl1 Ru1 P1 C1_5 45(2)
Cl2 Ru1 P1 C1_5 -150(2)
C1 Ru1 P1 C1_1 62.5(3)
C8 Ru1 P1 C1_1 -112.2(6)
Cl1 Ru1 P1 C1_1 169.33(19)
Cl2 Ru1 P1 C1_1 -25.01(19)
C1 Ru1 P1 C1_4 -61(2)
C8 Ru1 P1 C1_4 124(2)
Cl1 Ru1 P1 C1_4 46(2)
Cl2 Ru1 P1 C1_4 -149(2)
C1 Ru1 P1 C1_3 -177.1(7)
C8 Ru1 P1 C1_3 8.2(10)
Cl1 Ru1 P1 C1_3 -70.3(7)
Cl2 Ru1 P1 C1_3 95.4(7)
C8 Ru1 C1 C2 -106.3(5)
P1 Ru1 C1 C2 74.9(5)
Cl1 Ru1 C1 C2 -10.0(6)
Cl2 Ru1 C1 C2 164.9(5)
Ru1 C1 C2 C3 15.3(9)
Ru1 C1 C2 C7 -162.9(4)
C7 C2 C3 C4 1.0(8)
C1 C2 C3 C4 -177.2(5)
C2 C3 C4 C5 0.2(9)
C3 C4 C5 C6 -1.2(10)
C4 C5 C6 C7 1.0(10)
C5 C6 C7 C2 0.3(9)
C3 C2 C7 C6 -1.3(8)
C1 C2 C7 C6 177.0(5)
C20 N2 C8 N1 -169.8(5)
C10 N2 C8 N1 6.6(6)
C20 N2 C8 Ru1 17.2(8)
C10 N2 C8 Ru1 -166.4(4)
C11 N1 C8 N2 169.2(4)
C9 N1 C8 N2 4.7(6)
C11 N1 C8 Ru1 -17.4(7)
C9 N1 C8 Ru1 178.1(3)
C1 Ru1 C8 N2 0.4(5)
P1 Ru1 C8 N2 174.9(4)
Cl1 Ru1 C8 N2 -107.5(4)
Cl2 Ru1 C8 N2 87.7(4)
C1 Ru1 C8 N1 -171.6(4)
P1 Ru1 C8 N1 3.0(10)
Cl1 Ru1 C8 N1 80.6(4)
Cl2 Ru1 C8 N1 -84.2(4)
C8 N1 C9 C10 -13.3(6)
C11 N1 C9 C10 -179.0(5)
C8 N2 C10 C9 -14.4(6)
C20 N2 C10 C9 162.4(5)
N1 C9 C10 N2 15.2(5)
C8 N1 C11 C16 102.2(6)
C9 N1 C11 C16 -94.1(6)
C8 N1 C11 C12 -84.0(7)
C9 N1 C11 C12 79.7(6)
C16 C11 C12 C13 -4.3(9)
N1 C11 C12 C13 -178.0(5)
C16 C11 C12 C17 172.3(5)
N1 C11 C12 C17 -1.5(8)
C11 C12 C13 C14 2.1(10)
C17 C12 C13 C14 -174.5(6)
C12 C13 C14 C15 0.6(10)
C12 C13 C14 C18 179.6(7)
C13 C14 C15 C16 -1.3(10)
C18 C14 C15 C16 179.7(6)
C12 C11 C16 C15 3.6(8)
N1 C11 C16 C15 177.3(5)
C12 C11 C16 C19 -174.4(5)
N1 C11 C16 C19 -0.7(8)
C14 C15 C16 C11 -0.7(9)
C14 C15 C16 C19 177.3(6)
C8 N2 C20 C25 -100.4(6)
C10 N2 C20 C25 83.3(6)
C8 N2 C20 C21 81.4(7)
C10 N2 C20 C21 -94.9(6)
C25 C20 C21 C22 1.2(8)
N2 C20 C21 C22 179.4(5)
C25 C20 C21 C26 -178.7(5)
N2 C20 C21 C26 -0.5(8)
C20 C21 C22 C23 0.5(8)
C26 C21 C22 C23 -179.6(5)
C21 C22 C23 C24 -2.0(8)
C21 C22 C23 C27 177.8(5)
C22 C23 C24 C25 1.8(8)
C27 C23 C24 C25 -178.1(5)
C23 C24 C25 C20 -0.1(8)
C23 C24 C25 C28 -179.3(5)
C21 C20 C25 C24 -1.5(8)
N2 C20 C25 C24 -179.6(5)
C21 C20 C25 C28 177.8(5)
N2 C20 C25 C28 -0.4(8)
C1_2 P1 C1_1 C2_1 168.5(7)
C1_5 P1 C1_1 C2_1 62.5(18)
C1_4 P1 C1_1 C2_1 61.1(18)
C1_3 P1 C1_1 C2_1 171.0(9)
Ru1 P1 C1_1 C2_1 -66.0(4)
P1 C1_1 C2_1 C3_1 -175.5(3)
C1_1 C2_1 C3_1 F2_1 43.5(5)
C1_1 C2_1 C3_1 F1_1 -73.2(5)
C1_1 C2_1 C3_1 C4_1 164.6(4)
F2_1 C3_1 C4_1 F3_1 172.0(3)
F1_1 C3_1 C4_1 F3_1 -75.1(4)
C2_1 C3_1 C4_1 F3_1 48.6(5)
F2_1 C3_1 C4_1 F4_1 56.2(4)
F1_1 C3_1 C4_1 F4_1 169.1(3)
C2_1 C3_1 C4_1 F4_1 -67.2(4)
F2_1 C3_1 C4_1 C5_1 -65.7(4)
F1_1 C3_1 C4_1 C5_1 47.2(4)
C2_1 C3_1 C4_1 C5_1 170.9(4)
F3_1 C4_1 C5_1 F5_1 45.3(4)
F4_1 C4_1 C5_1 F5_1 160.5(3)
C3_1 C4_1 C5_1 F5_1 -77.5(4)
F3_1 C4_1 C5_1 F6_1 162.3(3)
F4_1 C4_1 C5_1 F6_1 -82.5(4)
C3_1 C4_1 C5_1 F6_1 39.5(5)
F3_1 C4_1 C5_1 C6_1 -76.2(4)
F4_1 C4_1 C5_1 C6_1 39.0(4)
C3_1 C4_1 C5_1 C6_1 161.0(3)
F5_1 C5_1 C6_1 F7_1 -78.3(4)
F6_1 C5_1 C6_1 F7_1 166.2(4)
C4_1 C5_1 C6_1 F7_1 43.9(5)
F5_1 C5_1 C6_1 F8_1 164.9(3)
F6_1 C5_1 C6_1 F8_1 49.5(5)
C4_1 C5_1 C6_1 F8_1 -72.8(4)
F5_1 C5_1 C6_1 C7_1 43.8(4)
F6_1 C5_1 C6_1 C7_1 -71.6(4)
C4_1 C5_1 C6_1 C7_1 166.1(3)
F7_1 C6_1 C7_1 F9_1 45.6(5)
F8_1 C6_1 C7_1 F9_1 161.1(4)
C5_1 C6_1 C7_1 F9_1 -77.2(4)
F7_1 C6_1 C7_1 F10_1 161.8(4)
F8_1 C6_1 C7_1 F10_1 -82.7(5)
C5_1 C6_1 C7_1 F10_1 39.0(5)
F7_1 C6_1 C7_1 C8_1 -76.9(5)
F8_1 C6_1 C7_1 C8_1 38.6(5)
C5_1 C6_1 C7_1 C8_1 160.3(4)
F9_1 C7_1 C8_1 F11_1 -80.2(5)
F10_1 C7_1 C8_1 F11_1 163.8(4)
C6_1 C7_1 C8_1 F11_1 42.3(5)
F9_1 C7_1 C8_1 F12_1 163.7(4)
F10_1 C7_1 C8_1 F12_1 47.7(5)
C6_1 C7_1 C8_1 F12_1 -73.8(5)
F9_1 C7_1 C8_1 C9_1 41.4(5)
F10_1 C7_1 C8_1 C9_1 -74.6(5)
C6_1 C7_1 C8_1 C9_1 163.9(4)
F11_1 C8_1 C9_1 F13_1 51.5(6)
F12_1 C8_1 C9_1 F13_1 167.1(4)
C7_1 C8_1 C9_1 F13_1 -70.4(5)
F11_1 C8_1 C9_1 F14_1 167.4(4)
F12_1 C8_1 C9_1 F14_1 -77.0(5)
C7_1 C8_1 C9_1 F14_1 45.5(5)
F11_1 C8_1 C9_1 C10_1 -71.5(5)
F12_1 C8_1 C9_1 C10_1 44.0(5)
C7_1 C8_1 C9_1 C10_1 166.5(4)
F13_1 C9_1 C10_1 F16_1 46.5(6)
F14_1 C9_1 C10_1 F16_1 -68.3(6)
C8_1 C9_1 C10_1 F16_1 170.4(5)
F13_1 C9_1 C10_1 F17_1 -75.8(6)
F14_1 C9_1 C10_1 F17_1 169.5(5)
C8_1 C9_1 C10_1 F17_1 48.2(6)
F13_1 C9_1 C10_1 F15_1 166.3(5)
F14_1 C9_1 C10_1 F15_1 51.6(5)
C8_1 C9_1 C10_1 F15_1 -69.7(6)
C1_5 P1 C1_2 C2_2 177.9(16)
C1_1 P1 C1_2 C2_2 69.7(12)
C1_4 P1 C1_2 C2_2 178.1(16)
C1_3 P1 C1_2 C2_2 -89(11)
Ru1 P1 C1_2 C2_2 -57.9(13)
P1 C1_2 C2_2 C3_2 -171.8(12)
C1_2 C2_2 C3_2 F2_2 -62.1(12)
C1_2 C2_2 C3_2 F1_2 54.7(12)
C1_2 C2_2 C3_2 C4_2 175.6(10)
F2_2 C3_2 C4_2 F4_2 168.6(8)
F1_2 C3_2 C4_2 F4_2 55.2(8)
C2_2 C3_2 C4_2 F4_2 -67.4(9)
F2_2 C3_2 C4_2 F3_2 -75.1(8)
F1_2 C3_2 C4_2 F3_2 171.6(8)
C2_2 C3_2 C4_2 F3_2 49.0(9)
F2_2 C3_2 C4_2 C5_2 46.3(8)
F1_2 C3_2 C4_2 C5_2 -67.1(8)
C2_2 C3_2 C4_2 C5_2 170.3(8)
F4_2 C4_2 C5_2 F5_2 -81.6(8)
F3_2 C4_2 C5_2 F5_2 162.2(7)
C3_2 C4_2 C5_2 F5_2 40.3(7)
F4_2 C4_2 C5_2 F6_2 160.9(7)
F3_2 C4_2 C5_2 F6_2 44.7(8)
C3_2 C4_2 C5_2 F6_2 -77.2(7)
F4_2 C4_2 C5_2 C6_2 39.7(7)
F3_2 C4_2 C5_2 C6_2 -76.5(7)
C3_2 C4_2 C5_2 C6_2 161.6(6)
F5_2 C5_2 C6_2 F7_2 167.1(6)
F6_2 C5_2 C6_2 F7_2 -78.2(7)
C4_2 C5_2 C6_2 F7_2 44.2(7)
F5_2 C5_2 C6_2 F8_2 51.7(8)
F6_2 C5_2 C6_2 F8_2 166.4(7)
C4_2 C5_2 C6_2 F8_2 -71.2(7)
F5_2 C5_2 C6_2 C7_2 -70.6(7)
F6_2 C5_2 C6_2 C7_2 44.1(7)
C4_2 C5_2 C6_2 C7_2 166.5(6)
F7_2 C6_2 C7_2 F9_2 155.3(7)
F8_2 C6_2 C7_2 F9_2 -89.0(8)
C5_2 C6_2 C7_2 F9_2 33.1(7)
F7_2 C6_2 C7_2 F10_2 40.2(8)
F8_2 C6_2 C7_2 F10_2 155.9(7)
C5_2 C6_2 C7_2 F10_2 -82.0(7)
F7_2 C6_2 C7_2 C8_2 -81.3(7)
F8_2 C6_2 C7_2 C8_2 34.4(8)
C5_2 C6_2 C7_2 C8_2 156.5(6)
F9_2 C7_2 C8_2 F12_2 153.1(6)
F10_2 C7_2 C8_2 F12_2 -92.9(7)
C6_2 C7_2 C8_2 F12_2 28.2(7)
F9_2 C7_2 C8_2 F11_2 36.4(7)
F10_2 C7_2 C8_2 F11_2 150.4(6)
C6_2 C7_2 C8_2 F11_2 -88.5(7)
F9_2 C7_2 C8_2 C9_2 -84.2(7)
F10_2 C7_2 C8_2 C9_2 29.7(7)
C6_2 C7_2 C8_2 C9_2 150.8(5)
F12_2 C8_2 C9_2 F13_2 171.7(6)
F11_2 C8_2 C9_2 F13_2 -72.5(7)
C7_2 C8_2 C9_2 F13_2 49.0(7)
F12_2 C8_2 C9_2 F14_2 55.0(8)
F11_2 C8_2 C9_2 F14_2 170.9(6)
C7_2 C8_2 C9_2 F14_2 -67.6(7)
F12_2 C8_2 C9_2 C10_2 -65.1(7)
F11_2 C8_2 C9_2 C10_2 50.7(7)
C7_2 C8_2 C9_2 C10_2 172.2(6)
F13_2 C9_2 C10_2 F16_2 171.0(7)
F14_2 C9_2 C10_2 F16_2 -73.6(8)
C8_2 C9_2 C10_2 F16_2 47.8(8)
F13_2 C9_2 C10_2 F17_2 -66.5(8)
F14_2 C9_2 C10_2 F17_2 48.9(8)
C8_2 C9_2 C10_2 F17_2 170.3(6)
F13_2 C9_2 C10_2 F15_2 52.3(8)
F14_2 C9_2 C10_2 F15_2 167.6(7)
C8_2 C9_2 C10_2 F15_2 -71.0(7)
C1_2 P1 C1_3 C2_3 86(10)
C1_5 P1 C1_3 C2_3 174.4(18)
C1_1 P1 C1_3 C2_3 64.3(18)
C1_4 P1 C1_3 C2_3 174.8(17)
Ru1 P1 C1_3 C2_3 -64.2(18)
P1 C1_3 C2_3 C3_3 -166.8(16)
C1_3 C2_3 C3_3 F2_3 -66.9(16)
C1_3 C2_3 C3_3 F1_3 49.5(16)
C1_3 C2_3 C3_3 C4_3 170.5(15)
F2_3 C3_3 C4_3 F4_3 163.1(10)
F1_3 C3_3 C4_3 F4_3 49.5(10)
C2_3 C3_3 C4_3 F4_3 -73.1(11)
F2_3 C3_3 C4_3 F3_3 -80.9(10)
F1_3 C3_3 C4_3 F3_3 165.5(10)
C2_3 C3_3 C4_3 F3_3 42.9(11)
F2_3 C3_3 C4_3 C5_3 40.9(10)
F1_3 C3_3 C4_3 C5_3 -72.7(10)
C2_3 C3_3 C4_3 C5_3 164.7(10)
F4_3 C4_3 C5_3 F5_3 -81.4(9)
F3_3 C4_3 C5_3 F5_3 163.2(8)
C3_3 C4_3 C5_3 F5_3 40.6(8)
F4_3 C4_3 C5_3 F6_3 161.4(9)
F3_3 C4_3 C5_3 F6_3 46.0(9)
C3_3 C4_3 C5_3 F6_3 -76.6(8)
F4_3 C4_3 C5_3 C6_3 39.6(8)
F3_3 C4_3 C5_3 C6_3 -75.9(8)
C3_3 C4_3 C5_3 C6_3 161.6(7)
F5_3 C5_3 C6_3 F7_3 158.0(8)
F6_3 C5_3 C6_3 F7_3 -86.4(8)
C4_3 C5_3 C6_3 F7_3 36.2(8)
F5_3 C5_3 C6_3 F8_3 41.4(8)
F6_3 C5_3 C6_3 F8_3 157.0(8)
C4_3 C5_3 C6_3 F8_3 -80.3(8)
F5_3 C5_3 C6_3 C7_3 -79.6(8)
F6_3 C5_3 C6_3 C7_3 36.0(8)
C4_3 C5_3 C6_3 C7_3 158.6(7)
F7_3 C6_3 C7_3 F9_3 175.0(8)
F8_3 C6_3 C7_3 F9_3 -68.0(9)
C5_3 C6_3 C7_3 F9_3 52.3(8)
F7_3 C6_3 C7_3 F10_3 59.8(9)
F8_3 C6_3 C7_3 F10_3 176.7(8)
C5_3 C6_3 C7_3 F10_3 -62.9(8)
F7_3 C6_3 C7_3 C8_3 -62.1(8)
F8_3 C6_3 C7_3 C8_3 54.9(8)
C5_3 C6_3 C7_3 C8_3 175.2(7)
F9_3 C7_3 C8_3 F11_3 55.8(9)
F10_3 C7_3 C8_3 F11_3 170.7(8)
C6_3 C7_3 C8_3 F11_3 -66.4(8)
F9_3 C7_3 C8_3 F12_3 172.5(8)
F10_3 C7_3 C8_3 F12_3 -72.6(8)
C6_3 C7_3 C8_3 F12_3 50.4(8)
F9_3 C7_3 C8_3 C9_3 -65.3(8)
F10_3 C7_3 C8_3 C9_3 49.6(8)
C6_3 C7_3 C8_3 C9_3 172.6(6)
F11_3 C8_3 C9_3 F13_3 -84.6(9)
F12_3 C8_3 C9_3 F13_3 160.0(8)
C7_3 C8_3 C9_3 F13_3 36.8(9)
F11_3 C8_3 C9_3 F14_3 159.7(8)
F12_3 C8_3 C9_3 F14_3 44.3(9)
C7_3 C8_3 C9_3 F14_3 -78.9(8)
F11_3 C8_3 C9_3 C10_3 40.6(8)
F12_3 C8_3 C9_3 C10_3 -74.8(8)
C7_3 C8_3 C9_3 C10_3 162.0(7)
F13_3 C9_3 C10_3 F16_3 172.0(9)
F14_3 C9_3 C10_3 F16_3 -73.8(10)
C8_3 C9_3 C10_3 F16_3 46.7(9)
F13_3 C9_3 C10_3 F17_3 -65.8(9)
F14_3 C9_3 C10_3 F17_3 48.5(9)
C8_3 C9_3 C10_3 F17_3 168.9(8)
F13_3 C9_3 C10_3 F15_3 52.1(10)
F14_3 C9_3 C10_3 F15_3 166.4(9)
C8_3 C9_3 C10_3 F15_3 -73.2(9)
C1_2 P1 C1_4 C2_4 -67(4)
C1_5 P1 C1_4 C2_4 -56(100)
C1_1 P1 C1_4 C2_4 36(4)
C1_3 P1 C1_4 C2_4 -74(4)
Ru1 P1 C1_4 C2_4 167(3)
P1 C1_4 C2_4 C3_4 173(3)
C1_4 C2_4 C3_4 F1_4 -68(3)
C1_4 C2_4 C3_4 F2_4 176(3)
C1_4 C2_4 C3_4 C4_4 54(3)
F1_4 C3_4 C4_4 F4_4 163.3(8)
F2_4 C3_4 C4_4 F4_4 -82.9(8)
C2_4 C3_4 C4_4 F4_4 40.2(9)
F1_4 C3_4 C4_4 F3_4 46.9(9)
F2_4 C3_4 C4_4 F3_4 160.7(8)
C2_4 C3_4 C4_4 F3_4 -76.2(9)
F1_4 C3_4 C4_4 C5_4 -74.1(8)
F2_4 C3_4 C4_4 C5_4 39.7(8)
C2_4 C3_4 C4_4 C5_4 162.7(8)
F4_4 C4_4 C5_4 F5_4 163.4(7)
F3_4 C4_4 C5_4 F5_4 -81.7(8)
C3_4 C4_4 C5_4 F5_4 40.3(8)
F4_4 C4_4 C5_4 F6_4 46.2(7)
F3_4 C4_4 C5_4 F6_4 161.1(7)
C3_4 C4_4 C5_4 F6_4 -76.9(7)
F4_4 C4_4 C5_4 C6_4 -75.4(7)
F3_4 C4_4 C5_4 C6_4 39.5(7)
C3_4 C4_4 C5_4 C6_4 161.5(6)
F5_4 C5_4 C6_4 F7_4 164.8(7)
F6_4 C5_4 C6_4 F7_4 -79.3(7)
C4_4 C5_4 C6_4 F7_4 42.9(7)
F5_4 C5_4 C6_4 F8_4 48.0(7)
F6_4 C5_4 C6_4 F8_4 163.9(6)
C4_4 C5_4 C6_4 F8_4 -73.9(6)
F5_4 C5_4 C6_4 C7_4 -72.6(7)
F6_4 C5_4 C6_4 C7_4 43.2(7)
C4_4 C5_4 C6_4 C7_4 165.5(5)
F7_4 C6_4 C7_4 F9_4 49.5(7)
F8_4 C6_4 C7_4 F9_4 165.1(6)
C5_4 C6_4 C7_4 F9_4 -73.5(7)
F7_4 C6_4 C7_4 F10_4 165.5(6)
F8_4 C6_4 C7_4 F10_4 -78.9(7)
C5_4 C6_4 C7_4 F10_4 42.5(7)
F7_4 C6_4 C7_4 C8_4 -73.3(7)
F8_4 C6_4 C7_4 C8_4 42.3(7)
C5_4 C6_4 C7_4 C8_4 163.7(5)
F9_4 C7_4 C8_4 F11_4 -81.0(7)
F10_4 C7_4 C8_4 F11_4 163.7(6)
C6_4 C7_4 C8_4 F11_4 42.0(7)
F9_4 C7_4 C8_4 F12_4 162.8(6)
F10_4 C7_4 C8_4 F12_4 47.6(7)
C6_4 C7_4 C8_4 F12_4 -74.2(7)
F9_4 C7_4 C8_4 C9_4 40.6(7)
F10_4 C7_4 C8_4 C9_4 -74.6(7)
C6_4 C7_4 C8_4 C9_4 163.6(5)
F11_4 C8_4 C9_4 F13_4 165.8(7)
F12_4 C8_4 C9_4 F13_4 -78.7(8)
C7_4 C8_4 C9_4 F13_4 43.8(7)
F11_4 C8_4 C9_4 F14_4 49.5(8)
F12_4 C8_4 C9_4 F14_4 165.1(6)
C7_4 C8_4 C9_4 F14_4 -72.5(7)
F11_4 C8_4 C9_4 C10_4 -70.1(7)
F12_4 C8_4 C9_4 C10_4 45.5(7)
C7_4 C8_4 C9_4 C10_4 167.9(6)
F13_4 C9_4 C10_4 F16_4 174.1(7)
F14_4 C9_4 C10_4 F16_4 -71.2(8)
C8_4 C9_4 C10_4 F16_4 49.6(8)
F13_4 C9_4 C10_4 F17_4 -63.5(8)
F14_4 C9_4 C10_4 F17_4 51.2(8)
C8_4 C9_4 C10_4 F17_4 172.0(7)
F13_4 C9_4 C10_4 F15_4 54.3(8)
F14_4 C9_4 C10_4 F15_4 169.0(7)
C8_4 C9_4 C10_4 F15_4 -70.2(8)
C1_2 P1 C1_5 C2_5 -56(4)
C1_1 P1 C1_5 C2_5 47(4)
C1_4 P1 C1_5 C2_5 135(100)
C1_3 P1 C1_5 C2_5 -63(4)
Ru1 P1 C1_5 C2_5 179(3)
P1 C1_5 C2_5 C3_5 177(3)
C1_5 C2_5 C3_5 F2_5 175(3)
C1_5 C2_5 C3_5 F1_5 -69(3)
C1_5 C2_5 C3_5 C4_5 53(3)
F2_5 C3_5 C4_5 F4_5 -86.0(8)
F1_5 C3_5 C4_5 F4_5 160.0(9)
C2_5 C3_5 C4_5 F4_5 36.9(9)
F2_5 C3_5 C4_5 F3_5 157.7(8)
F1_5 C3_5 C4_5 F3_5 43.7(9)
C2_5 C3_5 C4_5 F3_5 -79.4(9)
F2_5 C3_5 C4_5 C5_5 36.0(8)
F1_5 C3_5 C4_5 C5_5 -78.0(8)
C2_5 C3_5 C4_5 C5_5 158.9(8)
F4_5 C4_5 C5_5 F5_5 163.4(7)
F3_5 C4_5 C5_5 F5_5 -81.8(8)
C3_5 C4_5 C5_5 F5_5 40.8(8)
F4_5 C4_5 C5_5 F6_5 46.3(7)
F3_5 C4_5 C5_5 F6_5 161.0(7)
C3_5 C4_5 C5_5 F6_5 -76.4(7)
F4_5 C4_5 C5_5 C6_5 -74.6(7)
F3_5 C4_5 C5_5 C6_5 40.2(7)
C3_5 C4_5 C5_5 C6_5 162.8(6)
F5_5 C5_5 C6_5 F7_5 163.5(7)
F6_5 C5_5 C6_5 F7_5 -80.7(7)
C4_5 C5_5 C6_5 F7_5 40.8(7)
F5_5 C5_5 C6_5 F8_5 46.5(8)
F6_5 C5_5 C6_5 F8_5 162.3(6)
C4_5 C5_5 C6_5 F8_5 -76.1(7)
F5_5 C5_5 C6_5 C7_5 -74.6(7)
F6_5 C5_5 C6_5 C7_5 41.2(7)
C4_5 C5_5 C6_5 C7_5 162.7(5)
F7_5 C6_5 C7_5 F9_5 52.7(7)
F8_5 C6_5 C7_5 F9_5 168.6(6)
C5_5 C6_5 C7_5 F9_5 -69.8(6)
F7_5 C6_5 C7_5 F10_5 168.5(6)
F8_5 C6_5 C7_5 F10_5 -75.6(7)
C5_5 C6_5 C7_5 F10_5 46.0(7)
F7_5 C6_5 C7_5 C8_5 -69.7(7)
F8_5 C6_5 C7_5 C8_5 46.1(7)
C5_5 C6_5 C7_5 C8_5 167.8(5)
F9_5 C7_5 C8_5 F11_5 -85.6(7)
F10_5 C7_5 C8_5 F11_5 158.8(6)
C6_5 C7_5 C8_5 F11_5 36.7(7)
F9_5 C7_5 C8_5 F12_5 158.5(6)
F10_5 C7_5 C8_5 F12_5 42.8(7)
C6_5 C7_5 C8_5 F12_5 -79.2(7)
F9_5 C7_5 C8_5 C9_5 35.8(7)
F10_5 C7_5 C8_5 C9_5 -79.8(7)
C6_5 C7_5 C8_5 C9_5 158.1(5)
F11_5 C8_5 C9_5 F13_5 164.5(7)
F12_5 C8_5 C9_5 F13_5 -79.8(8)
C7_5 C8_5 C9_5 F13_5 42.7(7)
F11_5 C8_5 C9_5 F14_5 49.4(8)
F12_5 C8_5 C9_5 F14_5 165.0(7)
C7_5 C8_5 C9_5 F14_5 -72.5(7)
F11_5 C8_5 C9_5 C10_5 -70.4(7)
F12_5 C8_5 C9_5 C10_5 45.2(8)
C7_5 C8_5 C9_5 C10_5 167.7(6)
F13_5 C9_5 C10_5 F16_5 174.0(8)
F14_5 C9_5 C10_5 F16_5 -72.1(9)
C8_5 C9_5 C10_5 F16_5 48.6(9)
F13_5 C9_5 C10_5 F17_5 -62.5(8)
F14_5 C9_5 C10_5 F17_5 51.3(8)
C8_5 C9_5 C10_5 F17_5 172.0(7)
F13_5 C9_5 C10_5 F15_5 55.1(8)
F14_5 C9_5 C10_5 F15_5 168.9(7)
C8_5 C9_5 C10_5 F15_5 -70.4(8)
